data_1567138
loop_
_publ_author_name
'Townrow, Oliver P. E.'
'Duckett, Simon B.'
'Weller, Andrew S.'
'Goicoechea, Jose M.'

_publ_section_title
;
 Zintl cluster supported low coordinate Rh(i) centers for catalytic H/D
 exchange between H2 and D2
;
_journal_name_full 'Chemical Science'
_journal_paper_doi 10.1039/D2SC02552C
_journal_year 2022
_chemical_formula_moiety 'C37 H94 Ge9 Rh Si12 W, C32 H12 B F24, C4 H10 O'
_chemical_formula_sum 'C73 H116 B F24 Ge9 O Rh Si12 W'
_chemical_formula_weight 2753.61
_chemical_name_systematic
;
 [Ge9{Si(SiMe3)}3RhH(H)2W(Cp)2][B{C6H3(CF3)2}4]*Et2O
;
_space_group_crystal_system monoclinic
_space_group_IT_number 14
_space_group_name_Hall '-P 2ybc'
_space_group_name_H-M_alt 'P 1 21/c 1'
_atom_sites_solution_hydrogens mixed
_audit_creation_method SHELXL-2018/1
_audit_update_record
;
2022-02-28 deposited with the CCDC.	2022-06-09 downloaded from the CCDC.
;
_cell_angle_alpha 90
_cell_angle_beta 96.969(3)
_cell_angle_gamma 90
_cell_formula_units_Z 4
_cell_length_a 17.9023(5)
_cell_length_b 13.8042(5)
_cell_length_c 44.4206(12)
_cell_measurement_reflns_used 18711
_cell_measurement_temperature 150(2)
_cell_measurement_theta_max 76.2770
_cell_measurement_theta_min 3.7350
_cell_volume 10896.4(6)
_computing_cell_refinement 'CrysAlisPro 1.171.41.81a (Rigaku OD, 2020)'
_computing_data_collection 'CrysAlisPro 1.171.41.81a (Rigaku OD, 2020)'
_computing_data_reduction 'CrysAlisPro 1.171.41.81a (Rigaku OD, 2020)'
_computing_structure_refinement 'SHELXL-2018/1 (Sheldrick, 2018)'
_computing_structure_solution 'SHELXT 2014/5 (Sheldrick, 2014)'
_diffrn_ambient_temperature 150(2)
_diffrn_detector 'CCD plate'
_diffrn_detector_area_resol_mean 10.5035
_diffrn_detector_type Atlas
_diffrn_measured_fraction_theta_full 1.000
_diffrn_measured_fraction_theta_max 1.000
_diffrn_measurement_device 'four-circle diffractometer'
_diffrn_measurement_device_type 'SuperNova, Dual, Cu at home/near, Atlas'
_diffrn_measurement_method '\w scans'
_diffrn_radiation_type CuK\a
_diffrn_radiation_wavelength 1.54184
_diffrn_reflns_av_R_equivalents 0.1242
_diffrn_reflns_av_unetI/netI 0.0838
_diffrn_reflns_Laue_measured_fraction_full 1.000
_diffrn_reflns_Laue_measured_fraction_max 1.000
_diffrn_reflns_limit_h_max 21
_diffrn_reflns_limit_h_min -20
_diffrn_reflns_limit_k_max 14
_diffrn_reflns_limit_k_min -16
_diffrn_reflns_limit_l_max 52
_diffrn_reflns_limit_l_min -52
_diffrn_reflns_number 101192
_diffrn_reflns_point_group_measured_fraction_full 1.000
_diffrn_reflns_point_group_measured_fraction_max 1.000
_diffrn_reflns_theta_full 66.489
_diffrn_reflns_theta_max 66.489
_diffrn_reflns_theta_min 3.778
_diffrn_source 'micro-focus sealed X-ray tube'
_diffrn_source_type 'SuperNova (Cu) X-ray Source'
_exptl_absorpt_coefficient_mu 7.778
_exptl_absorpt_correction_T_max 1.00000
_exptl_absorpt_correction_T_min 0.53652
_exptl_absorpt_correction_type multi-scan
_exptl_absorpt_process_details
;
CrysAlisPro 1.171.41.81a (Rigaku Oxford Diffraction, 2020)
Empirical absorption correction using spherical harmonics,
implemented in SCALE3 ABSPACK scaling algorithm.
;
_exptl_crystal_colour 'dark red'
_exptl_crystal_density_diffrn 1.679
_exptl_crystal_description needle
_exptl_crystal_F_000 5432
_exptl_crystal_size_max 0.140
_exptl_crystal_size_mid 0.060
_exptl_crystal_size_min 0.040
_refine_diff_density_max 2.530
_refine_diff_density_min -1.110
_refine_diff_density_rms 0.148
_refine_ls_extinction_method none
_refine_ls_goodness_of_fit_ref 1.058
_refine_ls_hydrogen_treatment mixed
_refine_ls_matrix_type full
_refine_ls_number_parameters 1312
_refine_ls_number_reflns 19207
_refine_ls_number_restraints 367
_refine_ls_restrained_S_all 1.144
_refine_ls_R_factor_all 0.0910
_refine_ls_R_factor_gt 0.0647
_refine_ls_shift/su_max 0.000
_refine_ls_shift/su_mean 0.000
_refine_ls_structure_factor_coef Fsqd
_refine_ls_weighting_details 'w=1/[\s^2^(Fo^2^)+(0.0908P)^2^] where P=(Fo^2^+2Fc^2^)/3'
_refine_ls_weighting_scheme calc
_refine_ls_wR_factor_gt 0.1656
_refine_ls_wR_factor_ref 0.1838
_reflns_Friedel_coverage 0.000
_reflns_number_gt 13688
_reflns_number_total 19207
_reflns_threshold_expression 'I > 2\s(I)'
_cod_data_source_file d2sc02552c3.cif
_cod_data_source_block OT490
_cod_original_sg_symbol_H-M 'P 21/c'
_cod_database_code 1567138
_shelx_shelxl_version_number 2018/1
_shelx_space_group_comment
;
The symmetry employed for this shelxl refinement is uniquely defined
by the following loop, which should always be used as a source of
symmetry information in preference to the above space-group names.
They are only intended as comments.
;
_shelx_estimated_absorpt_t_min 0.409
_shelx_estimated_absorpt_t_max 0.746

loop_
_space_group_symop_operation_xyz
'x, y, z'
'-x, y+1/2, -z+1/2'
'-x, -y, -z'
'x, -y-1/2, z-1/2'

loop_
_atom_site_label
_atom_site_type_symbol
_atom_site_fract_x
_atom_site_fract_y
_atom_site_fract_z
_atom_site_U_iso_or_equiv
_atom_site_adp_type
_atom_site_occupancy
_atom_site_site_symmetry_order
_atom_site_calc_flag
_atom_site_refinement_flags_posn
_atom_site_refinement_flags_adp
_atom_site_refinement_flags_occupancy
_atom_site_disorder_assembly
_atom_site_disorder_group
Rh1 Rh 0.19228(4) 0.54115(5) 0.12315(2) 0.0357(2) Uani 0.7964(18) 1 d D . P A 1
Ge1 Ge 0.36899(7) 0.65985(16) 0.12281(5) 0.0351(3) Uani 0.7964(18) 1 d D . P A 1
Ge2 Ge 0.34658(13) 0.7396(2) 0.17389(8) 0.0373(4) Uani 0.7964(18) 1 d D . P A 1
Ge3 Ge 0.23238(10) 0.70597(17) 0.11892(6) 0.0354(4) Uani 0.7964(18) 1 d D . P A 1
Ge4 Ge 0.32180(6) 0.49879(9) 0.12639(3) 0.0388(3) Uani 0.7964(18) 1 d D . P A 1
Ge5 Ge 0.43631(12) 0.5851(3) 0.17330(8) 0.0406(4) Uani 0.7964(18) 1 d D . P A 1
Ge6 Ge 0.3297(2) 0.5899(2) 0.21094(5) 0.0385(4) Uani 0.7964(18) 1 d D . P A 1
Ge7 Ge 0.21581(14) 0.65212(17) 0.17274(6) 0.0330(4) Uani 0.7964(18) 1 d D . P A 1
Ge8 Ge 0.34723(15) 0.4384(2) 0.17856(5) 0.0377(4) Uani 0.7964(18) 1 d D . P A 1
Ge9 Ge 0.20847(6) 0.46703(9) 0.17250(3) 0.0386(3) Uani 0.7964(18) 1 d D . P A 1
W1 W 0.11846(10) 0.45342(14) 0.07104(4) 0.0440(3) Uani 0.7964(18) 1 d D . P A 1
C28 C 0.2247(6) 0.4025(10) 0.0492(3) 0.060(3) Uani 0.7964(18) 1 d D U P A 1
H28 H 0.261601 0.360398 0.059294 0.072 Uiso 0.7964(18) 1 calc R U P A 1
C29 C 0.2234(6) 0.5034(9) 0.0507(3) 0.052(2) Uani 0.7964(18) 1 d D U P A 1
H29 H 0.259930 0.542479 0.062337 0.062 Uiso 0.7964(18) 1 calc R U P A 1
C30 C 0.1594(6) 0.5386(10) 0.0322(3) 0.057(2) Uani 0.7964(18) 1 d D U P A 1
H30 H 0.145084 0.604519 0.029409 0.069 Uiso 0.7964(18) 1 calc R U P A 1
C31 C 0.1213(6) 0.4584(11) 0.0189(3) 0.067(3) Uani 0.7964(18) 1 d D U P A 1
H31 H 0.076734 0.459821 0.004856 0.080 Uiso 0.7964(18) 1 calc R U P A 1
C32 C 0.1603(6) 0.3763(10) 0.0298(3) 0.066(3) Uani 0.7964(18) 1 d D U P A 1
H32 H 0.145422 0.311585 0.024837 0.079 Uiso 0.7964(18) 1 calc R U P A 1
C33 C 0.0407(9) 0.3316(12) 0.0802(4) 0.090(4) Uani 0.7964(18) 1 d D U P A 1
H33 H 0.056517 0.266238 0.078807 0.108 Uiso 0.7964(18) 1 calc R U P A 1
C34 C 0.0050(7) 0.3897(15) 0.0565(4) 0.095(4) Uani 0.7964(18) 1 d D U P A 1
H34 H -0.008880 0.369429 0.036170 0.114 Uiso 0.7964(18) 1 calc R U P A 1
C35 C -0.0065(7) 0.4812(14) 0.0679(3) 0.086(4) Uani 0.7964(18) 1 d D U P A 1
H35 H -0.027956 0.535219 0.056743 0.103 Uiso 0.7964(18) 1 calc R U P A 1
C36 C 0.0190(7) 0.4792(11) 0.0985(3) 0.062(3) Uani 0.7964(18) 1 d D U P A 1
H36 H 0.016274 0.532579 0.111825 0.075 Uiso 0.7964(18) 1 calc R U P A 1
C37 C 0.0481(8) 0.3925(10) 0.1071(3) 0.065(3) Uani 0.7964(18) 1 d D U P A 1
H37 H 0.069518 0.374404 0.126905 0.078 Uiso 0.7964(18) 1 calc R U P A 1
Rh1A Rh 0.25115(15) 0.5388(2) 0.10416(6) 0.0397(8) Uani 0.2036(18) 1 d D . P A 2
Ge1A Ge 0.3869(4) 0.6618(7) 0.1230(2) 0.0351(3) Uani 0.2036(18) 1 d D . P A 2
Ge2A Ge 0.3599(7) 0.7391(9) 0.1727(3) 0.0373(4) Uani 0.2036(18) 1 d D . P A 2
Ge3A Ge 0.2469(6) 0.7117(8) 0.1166(3) 0.0354(4) Uani 0.2036(18) 1 d D . P A 2
Ge4A Ge 0.3688(2) 0.4634(3) 0.11938(9) 0.0337(10) Uani 0.2036(18) 1 d D . P A 2
Ge5A Ge 0.4487(6) 0.5838(12) 0.1738(4) 0.0406(4) Uani 0.2036(18) 1 d D . P A 2
Ge6A Ge 0.3304(9) 0.5825(11) 0.2056(3) 0.0385(4) Uani 0.2036(18) 1 d D . P A 2
Ge7A Ge 0.2236(6) 0.6676(8) 0.1697(3) 0.0330(4) Uani 0.2036(18) 1 d D . P A 2
Ge8A Ge 0.3565(7) 0.4357(10) 0.1740(3) 0.0377(4) Uani 0.2036(18) 1 d D . P A 2
Ge9A Ge 0.2322(3) 0.4987(4) 0.15554(13) 0.0490(13) Uani 0.2036(18) 1 d D . P A 2
W1A W 0.1337(4) 0.4608(6) 0.06625(17) 0.057(2) Uani 0.2036(18) 1 d D . P A 2
C28A C 0.2170(14) 0.400(2) 0.0330(7) 0.060(3) Uani 0.2036(18) 1 d D U P A 2
H28A H 0.257463 0.357447 0.039236 0.072 Uiso 0.2036(18) 1 calc R U P A 2
C29A C 0.2185(13) 0.501(2) 0.0334(6) 0.052(2) Uani 0.2036(18) 1 d D U P A 2
H29A H 0.261101 0.539865 0.040316 0.062 Uiso 0.2036(18) 1 calc R U P A 2
C30A C 0.1461(17) 0.537(2) 0.0219(5) 0.057(2) Uani 0.2036(18) 1 d D U P A 2
H30A H 0.131568 0.603104 0.020053 0.069 Uiso 0.2036(18) 1 calc R U P A 2
C31A C 0.1004(16) 0.457(3) 0.0139(4) 0.067(3) Uani 0.2036(18) 1 d D U P A 2
H31A H 0.049404 0.458368 0.005051 0.080 Uiso 0.2036(18) 1 calc R U P A 2
C32A C 0.1433(18) 0.375(2) 0.0213(6) 0.066(3) Uani 0.2036(18) 1 d D U P A 2
H32A H 0.125219 0.310198 0.018763 0.079 Uiso 0.2036(18) 1 calc R U P A 2
C33A C 0.070(2) 0.338(2) 0.0854(7) 0.090(4) Uani 0.2036(18) 1 d D U P A 2
H33A H 0.082746 0.272327 0.082671 0.108 Uiso 0.2036(18) 1 calc R U P A 2
C34A C 0.0195(14) 0.395(3) 0.0654(7) 0.095(4) Uani 0.2036(18) 1 d D U P A 2
H34A H -0.007715 0.373471 0.046885 0.114 Uiso 0.2036(18) 1 calc R U P A 2
C35A C 0.0173(13) 0.487(3) 0.0777(7) 0.086(4) Uani 0.2036(18) 1 d D U P A 2
H35A H -0.010302 0.541442 0.068949 0.103 Uiso 0.2036(18) 1 calc R U P A 2
C36A C 0.0632(16) 0.485(3) 0.1051(6) 0.062(3) Uani 0.2036(18) 1 d D U P A 2
H36A H 0.070091 0.539209 0.118513 0.075 Uiso 0.2036(18) 1 calc R U P A 2
C37A C 0.0966(18) 0.400(2) 0.1107(5) 0.065(3) Uani 0.2036(18) 1 d D U P A 2
H37A H 0.131182 0.383403 0.127850 0.078 Uiso 0.2036(18) 1 calc R U P A 2
Si1 Si 0.45505(9) 0.72263(15) 0.08951(4) 0.0333(4) Uani 1 1 d . . . . .
Si2 Si 0.50377(12) 0.58988(19) 0.06526(5) 0.0467(5) Uani 1 1 d . . . . .
Si3 Si 0.37963(12) 0.82810(18) 0.05720(5) 0.0451(5) Uani 1 1 d . . . . .
Si4 Si 0.55287(11) 0.80943(18) 0.11847(5) 0.0427(5) Uani 1 1 d . . . . .
C1 C 0.4289(6) 0.5252(9) 0.0394(3) 0.076(3) Uani 1 1 d . . . . .
H1A H 0.408474 0.568910 0.023111 0.114 Uiso 1 1 calc R U . . .
H1B H 0.388475 0.504726 0.051048 0.114 Uiso 1 1 calc R U . . .
H1C H 0.450815 0.468152 0.030712 0.114 Uiso 1 1 calc R U . . .
C2 C 0.5757(6) 0.6359(10) 0.0419(3) 0.074(3) Uani 1 1 d . . . . .
H2A H 0.611989 0.676569 0.054415 0.111 Uiso 1 1 calc R U . . .
H2B H 0.550967 0.674241 0.024945 0.111 Uiso 1 1 calc R U . . .
H2C H 0.602037 0.581046 0.033906 0.111 Uiso 1 1 calc R U . . .
C3 C 0.5486(8) 0.5028(10) 0.0947(3) 0.086(4) Uani 1 1 d . . . . .
H3A H 0.538570 0.436160 0.087658 0.129 Uiso 1 1 calc R U . . .
H3B H 0.527500 0.512872 0.113763 0.129 Uiso 1 1 calc R U . . .
H3C H 0.603043 0.513872 0.097846 0.129 Uiso 1 1 calc R U . . .
C4 C 0.2954(5) 0.7674(8) 0.0368(2) 0.059(2) Uani 1 1 d . . . . .
H4A H 0.261601 0.747372 0.051418 0.089 Uiso 1 1 calc R U . . .
H4B H 0.311278 0.710282 0.026096 0.089 Uiso 1 1 calc R U . . .
H4C H 0.269084 0.812520 0.022135 0.089 Uiso 1 1 calc R U . . .
C5 C 0.4378(6) 0.8740(10) 0.0273(3) 0.077(3) Uani 1 1 d . . . . .
H5A H 0.406723 0.916163 0.013072 0.116 Uiso 1 1 calc R U . . .
H5B H 0.455753 0.818951 0.016234 0.116 Uiso 1 1 calc R U . . .
H5C H 0.480938 0.910720 0.037039 0.116 Uiso 1 1 calc R U . . .
C6 C 0.3489(7) 0.9297(8) 0.0798(3) 0.077(3) Uani 1 1 d . . . . .
H6A H 0.313348 0.970425 0.066957 0.115 Uiso 1 1 calc R U . . .
H6B H 0.392734 0.968400 0.087839 0.115 Uiso 1 1 calc R U . . .
H6C H 0.324323 0.904053 0.096704 0.115 Uiso 1 1 calc R U . . .
C7 C 0.5156(6) 0.9011(9) 0.1432(3) 0.074(3) Uani 1 1 d . . . . .
H7A H 0.480213 0.870132 0.155432 0.110 Uiso 1 1 calc R U . . .
H7B H 0.489584 0.952129 0.130699 0.110 Uiso 1 1 calc R U . . .
H7C H 0.557290 0.929553 0.156706 0.110 Uiso 1 1 calc R U . . .
C8 C 0.6104(5) 0.8723(9) 0.0923(2) 0.065(3) Uani 1 1 d . . . . .
H8A H 0.652490 0.905837 0.104116 0.098 Uiso 1 1 calc R U . . .
H8B H 0.579099 0.919612 0.080092 0.098 Uiso 1 1 calc R U . . .
H8C H 0.630042 0.824754 0.078886 0.098 Uiso 1 1 calc R U . . .
C9 C 0.6148(5) 0.7260(9) 0.1424(3) 0.073(3) Uani 1 1 d . . . . .
H9A H 0.633190 0.675428 0.129683 0.109 Uiso 1 1 calc R U . . .
H9B H 0.586552 0.696229 0.157536 0.109 Uiso 1 1 calc R U . . .
H9C H 0.657648 0.762158 0.152691 0.109 Uiso 1 1 calc R U . . .
Si5 Si 0.11956(10) 0.73335(15) 0.19480(4) 0.0345(4) Uani 1 1 d . . . . .
Si6 Si 0.04040(13) 0.6133(2) 0.21144(5) 0.0482(5) Uani 1 1 d D . . . .
Si7 Si 0.05246(14) 0.8306(2) 0.15712(5) 0.0503(5) Uani 1 1 d D . . . .
Si8 Si 0.17205(13) 0.82660(19) 0.23619(5) 0.0475(5) Uani 1 1 d D . . . .
C10 C -0.0117(5) 0.5499(9) 0.1783(2) 0.070(3) Uani 1 1 d D . . . .
H10A H 0.024203 0.517123 0.166754 0.105 Uiso 1 1 calc R U . . .
H10B H -0.040731 0.597273 0.165237 0.105 Uiso 1 1 calc R U . . .
H10C H -0.045929 0.502073 0.185437 0.105 Uiso 1 1 calc R U . . .
C11 C -0.0294(6) 0.6740(9) 0.2336(3) 0.078(3) Uani 1 1 d D . . . .
H11A H -0.049192 0.732197 0.222749 0.117 Uiso 1 1 calc R U . . .
H11B H -0.004526 0.692214 0.253643 0.117 Uiso 1 1 calc R U . . .
H11C H -0.070841 0.629295 0.235845 0.117 Uiso 1 1 calc R U . . .
C12 C 0.0949(7) 0.5236(8) 0.2367(2) 0.074(3) Uani 1 1 d D . . . .
H12A H 0.070100 0.460269 0.234445 0.111 Uiso 1 1 calc R U . . .
H12B H 0.097111 0.545051 0.257835 0.111 Uiso 1 1 calc R U . . .
H12C H 0.146034 0.518362 0.231139 0.111 Uiso 1 1 calc R U . . .
C13 C 0.0305(5) 0.7680(8) 0.1198(2) 0.062(3) Uani 1 1 d D . . . .
H13A H -0.001404 0.711517 0.122184 0.093 Uiso 1 1 calc R U . . .
H13B H 0.077438 0.746828 0.112521 0.093 Uiso 1 1 calc R U . . .
H13C H 0.004014 0.812781 0.105044 0.093 Uiso 1 1 calc R U . . .
C14 C 0.1087(7) 0.9435(7) 0.1514(2) 0.071(3) Uani 1 1 d D . . . .
H14A H 0.160097 0.925363 0.148188 0.106 Uiso 1 1 calc R U . . .
H14B H 0.110288 0.984872 0.169394 0.106 Uiso 1 1 calc R U . . .
H14C H 0.085000 0.978912 0.133630 0.106 Uiso 1 1 calc R U . . .
C15 C -0.0395(6) 0.8656(10) 0.1696(2) 0.076(3) Uani 1 1 d D . . . .
H15A H -0.071022 0.896712 0.152807 0.114 Uiso 1 1 calc R U . . .
H15B H -0.030832 0.910830 0.186713 0.114 Uiso 1 1 calc R U . . .
H15C H -0.064985 0.807572 0.176010 0.114 Uiso 1 1 calc R U . . .
C16 C 0.2119(7) 0.7484(9) 0.2686(2) 0.077(3) Uani 1 1 d D . . . .
H16A H 0.226858 0.789024 0.286420 0.116 Uiso 1 1 calc R U . . .
H16B H 0.255966 0.713641 0.263073 0.116 Uiso 1 1 calc R U . . .
H16C H 0.173774 0.701707 0.273304 0.116 Uiso 1 1 calc R U . . .
C17 C 0.2480(7) 0.9102(10) 0.2257(3) 0.091(4) Uani 1 1 d D . . . .
H17A H 0.229405 0.945790 0.207200 0.137 Uiso 1 1 calc R U . . .
H17B H 0.292275 0.872135 0.222169 0.137 Uiso 1 1 calc R U . . .
H17C H 0.261664 0.956170 0.242258 0.137 Uiso 1 1 calc R U . . .
C18 C 0.0969(6) 0.9051(11) 0.2490(3) 0.100(5) Uani 1 1 d D . . . .
H18A H 0.050744 0.867092 0.249269 0.149 Uiso 1 1 calc R U . . .
H18B H 0.087066 0.959680 0.234954 0.149 Uiso 1 1 calc R U . . .
H18C H 0.113469 0.929596 0.269395 0.149 Uiso 1 1 calc R U . . .
Si9 Si 0.39675(12) 0.28522(17) 0.19550(5) 0.0433(5) Uani 1 1 d . . . . .
Si10 Si 0.5269(5) 0.2765(7) 0.1843(2) 0.057(2) Uani 0.382(7) 1 d D . P A 1
Si11 Si 0.4009(4) 0.2971(6) 0.24905(14) 0.058(2) Uani 0.382(7) 1 d D . P A 1
Si12 Si 0.3212(5) 0.1758(5) 0.1725(2) 0.062(2) Uani 0.382(7) 1 d D . P A 1
C19 C 0.568(3) 0.168(2) 0.2057(9) 0.14(3) Uani 0.382(7) 1 d D . P A 1
H19A H 0.569416 0.179678 0.227545 0.206 Uiso 0.382(7) 1 calc R U P A 1
H19B H 0.536004 0.111114 0.200118 0.206 Uiso 0.382(7) 1 calc R U P A 1
H19C H 0.618606 0.155932 0.200689 0.206 Uiso 0.382(7) 1 calc R U P A 1
C20 C 0.5850(13) 0.3866(17) 0.1949(10) 0.101(14) Uani 0.382(7) 1 d D . P A 1
H20A H 0.587253 0.397852 0.216744 0.151 Uiso 0.382(7) 1 calc R U P A 1
H20B H 0.636066 0.376714 0.189576 0.151 Uiso 0.382(7) 1 calc R U P A 1
H20C H 0.562267 0.442810 0.183855 0.151 Uiso 0.382(7) 1 calc R U P A 1
C21 C 0.523(2) 0.255(3) 0.1428(4) 0.095(12) Uani 0.382(7) 1 d D . P A 1
H21A H 0.492532 0.197798 0.137197 0.143 Uiso 0.382(7) 1 calc R U P A 1
H21B H 0.500236 0.311829 0.131855 0.143 Uiso 0.382(7) 1 calc R U P A 1
H21C H 0.574035 0.245733 0.137577 0.143 Uiso 0.382(7) 1 calc R U P A 1
C22 C 0.415(2) 0.1700(19) 0.2635(13) 0.094(19) Uani 0.382(7) 1 d D . P A 1
H22A H 0.374924 0.128472 0.253793 0.140 Uiso 0.382(7) 1 calc R U P A 1
H22B H 0.463950 0.145826 0.258848 0.140 Uiso 0.382(7) 1 calc R U P A 1
H22C H 0.414201 0.169299 0.285547 0.140 Uiso 0.382(7) 1 calc R U P A 1
C23 C 0.3049(16) 0.340(3) 0.2564(9) 0.13(2) Uani 0.382(7) 1 d D U P A 1
H23A H 0.266491 0.296314 0.246352 0.202 Uiso 0.382(7) 1 calc R U P A 1
H23B H 0.301937 0.340097 0.278280 0.202 Uiso 0.382(7) 1 calc R U P A 1
H23C H 0.296369 0.405664 0.248380 0.202 Uiso 0.382(7) 1 calc R U P A 1
C24 C 0.4761(15) 0.375(2) 0.2672(7) 0.105(14) Uani 0.382(7) 1 d D . P A 1
H24A H 0.468388 0.441592 0.259540 0.158 Uiso 0.382(7) 1 calc R U P A 1
H24B H 0.475118 0.374769 0.289186 0.158 Uiso 0.382(7) 1 calc R U P A 1
H24C H 0.524867 0.351296 0.262487 0.158 Uiso 0.382(7) 1 calc R U P A 1
C25 C 0.368(2) 0.0560(17) 0.1785(9) 0.068(6) Uani 0.382(7) 1 d D . P A 1
H25A H 0.415323 0.056474 0.169392 0.102 Uiso 0.382(7) 1 calc R U P A 1
H25B H 0.378735 0.042986 0.200255 0.102 Uiso 0.382(7) 1 calc R U P A 1
H25C H 0.334943 0.005363 0.168884 0.102 Uiso 0.382(7) 1 calc R U P A 1
C26 C 0.299(2) 0.203(2) 0.1313(5) 0.13(2) Uani 0.382(7) 1 d D U P A 1
H26A H 0.345780 0.201641 0.121766 0.201 Uiso 0.382(7) 1 calc R U P A 1
H26B H 0.264283 0.154032 0.121800 0.201 Uiso 0.382(7) 1 calc R U P A 1
H26C H 0.276123 0.267134 0.128714 0.201 Uiso 0.382(7) 1 calc R U P A 1
C27 C 0.2312(13) 0.179(2) 0.1893(10) 0.13(2) Uani 0.382(7) 1 d D U P A 1
H27A H 0.207851 0.242981 0.185807 0.197 Uiso 0.382(7) 1 calc R U P A 1
H27B H 0.197206 0.129237 0.179775 0.197 Uiso 0.382(7) 1 calc R U P A 1
H27C H 0.240997 0.166860 0.211145 0.197 Uiso 0.382(7) 1 calc R U P A 1
Si0A Si 0.5241(3) 0.2825(5) 0.2014(2) 0.079(2) Uani 0.618(7) 1 d D . P A 2
Si1A Si 0.3410(3) 0.2513(4) 0.23984(10) 0.0662(16) Uani 0.618(7) 1 d D . P A 2
Si2A Si 0.3438(3) 0.1761(3) 0.15525(12) 0.0516(11) Uani 0.618(7) 1 d D . P A 2
C19A C 0.5589(15) 0.1540(14) 0.2061(7) 0.090(12) Uani 0.618(7) 1 d D U P A 2
H19D H 0.538584 0.124069 0.223335 0.135 Uiso 0.618(7) 1 calc R U P A 2
H19E H 0.542298 0.117225 0.187583 0.135 Uiso 0.618(7) 1 calc R U P A 2
H19F H 0.614028 0.153856 0.209664 0.135 Uiso 0.618(7) 1 calc R U P A 2
C20A C 0.5571(12) 0.354(2) 0.2365(5) 0.134(12) Uani 0.618(7) 1 d D . P A 2
H20D H 0.537256 0.324558 0.253947 0.202 Uiso 0.618(7) 1 calc R U P A 2
H20E H 0.612231 0.353500 0.239796 0.202 Uiso 0.618(7) 1 calc R U P A 2
H20F H 0.539089 0.420737 0.233935 0.202 Uiso 0.618(7) 1 calc R U P A 2
C21A C 0.5625(12) 0.340(2) 0.1686(6) 0.143(16) Uani 0.618(7) 1 d D . P A 2
H21D H 0.545717 0.303150 0.150139 0.215 Uiso 0.618(7) 1 calc R U P A 2
H21E H 0.544488 0.406598 0.166334 0.215 Uiso 0.618(7) 1 calc R U P A 2
H21F H 0.617630 0.339361 0.172194 0.215 Uiso 0.618(7) 1 calc R U P A 2
C22A C 0.3888(17) 0.1435(19) 0.2593(9) 0.095(10) Uani 0.618(7) 1 d D . P A 2
H22D H 0.382384 0.087254 0.245776 0.143 Uiso 0.618(7) 1 calc R U P A 2
H22E H 0.442533 0.157267 0.264389 0.143 Uiso 0.618(7) 1 calc R U P A 2
H22F H 0.366422 0.129672 0.277911 0.143 Uiso 0.618(7) 1 calc R U P A 2
C23A C 0.2382(8) 0.2214(17) 0.2298(5) 0.087(7) Uani 0.618(7) 1 d D . P A 2
H23D H 0.233089 0.165917 0.215960 0.130 Uiso 0.618(7) 1 calc R U P A 2
H23E H 0.216071 0.205394 0.248311 0.130 Uiso 0.618(7) 1 calc R U P A 2
H23F H 0.212010 0.277468 0.219941 0.130 Uiso 0.618(7) 1 calc R U P A 2
C24A C 0.354(2) 0.3555(17) 0.2659(5) 0.131(15) Uani 0.618(7) 1 d D . P A 2
H24D H 0.329521 0.412655 0.256140 0.197 Uiso 0.618(7) 1 calc R U P A 2
H24E H 0.331957 0.340743 0.284501 0.197 Uiso 0.618(7) 1 calc R U P A 2
H24F H 0.408068 0.368338 0.270978 0.197 Uiso 0.618(7) 1 calc R U P A 2
C25A C 0.3498(12) 0.0494(10) 0.1695(5) 0.068(6) Uani 0.618(7) 1 d D . P A 2
H25D H 0.321696 0.043632 0.187023 0.102 Uiso 0.618(7) 1 calc R U P A 2
H25E H 0.328292 0.005459 0.153431 0.102 Uiso 0.618(7) 1 calc R U P A 2
H25F H 0.402646 0.032452 0.175581 0.102 Uiso 0.618(7) 1 calc R U P A 2
C26A C 0.3968(12) 0.1892(14) 0.1219(4) 0.083(6) Uani 0.618(7) 1 d D . P A 2
H26D H 0.393139 0.256257 0.114666 0.124 Uiso 0.618(7) 1 calc R U P A 2
H26E H 0.449764 0.172600 0.127873 0.124 Uiso 0.618(7) 1 calc R U P A 2
H26F H 0.375409 0.145607 0.105722 0.124 Uiso 0.618(7) 1 calc R U P A 2
C27A C 0.2438(9) 0.2069(17) 0.1414(5) 0.091(7) Uani 0.618(7) 1 d D . P A 2
H27D H 0.240993 0.273753 0.133877 0.136 Uiso 0.618(7) 1 calc R U P A 2
H27E H 0.225003 0.162771 0.124878 0.136 Uiso 0.618(7) 1 calc R U P A 2
H27F H 0.212983 0.200320 0.158034 0.136 Uiso 0.618(7) 1 calc R U P A 2
B1 B 0.1592(4) 0.9304(6) -0.06536(16) 0.0266(15) Uani 1 1 d . . . . .
C101 C 0.2257(4) 0.8508(5) -0.05667(14) 0.0310(14) Uani 1 1 d . . . . .
C102 C 0.2091(4) 0.7533(6) -0.05330(16) 0.0371(15) Uiso 1 1 d . . . . .
H102 H 0.157845 0.734635 -0.053873 0.045 Uiso 1 1 calc R U . . .
C103 C 0.2641(4) 0.6821(6) -0.04912(18) 0.0432(18) Uani 1 1 d . . . . .
C104 C 0.3393(4) 0.7054(7) -0.04916(19) 0.049(2) Uani 1 1 d . . . . .
H104 H 0.377316 0.657203 -0.046059 0.059 Uiso 1 1 calc R U . . .
C105 C 0.3569(4) 0.7997(7) -0.05377(19) 0.048(2) Uani 1 1 d . . . . .
C106 C 0.3014(4) 0.8723(6) -0.05705(17) 0.0373(16) Uani 1 1 d . . . . .
H106 H 0.316075 0.937648 -0.059581 0.045 Uiso 1 1 calc R U . . .
C107 C 0.2450(6) 0.5779(7) -0.0454(3) 0.064(3) Uani 1 1 d . . . . .
C108 C 0.4367(5) 0.8281(10) -0.0568(3) 0.070(3) Uani 1 1 d . . . . .
C109 C 0.0839(3) 0.9106(5) -0.04843(15) 0.0283(13) Uani 1 1 d . . . . .
C110 C 0.0142(4) 0.9511(5) -0.05954(15) 0.0326(14) Uani 1 1 d . . . . .
H110 H 0.010586 0.987628 -0.077789 0.039 Uiso 1 1 calc R U . . .
C111 C -0.0495(4) 0.9404(6) -0.04518(16) 0.0350(16) Uani 1 1 d . . . . .
C112 C -0.0470(4) 0.8886(6) -0.01814(17) 0.0391(17) Uani 1 1 d . . . . .
H112 H -0.090709 0.880976 -0.008174 0.047 Uiso 1 1 calc R U . . .
C113 C 0.0205(4) 0.8491(6) -0.00643(15) 0.0344(15) Uani 1 1 d . . . . .
C114 C 0.0849(4) 0.8591(5) -0.02102(15) 0.0311(14) Uani 1 1 d . . . . .
H114 H 0.130673 0.830476 -0.012208 0.037 Uiso 1 1 calc R U . . .
C115 C -0.1237(4) 0.9808(7) -0.05912(18) 0.047(2) Uani 1 1 d . . . . .
C116 C 0.0239(5) 0.7880(6) 0.02171(18) 0.0444(18) Uani 1 1 d . . . . .
C117 C 0.1878(3) 1.0398(5) -0.05611(16) 0.0314(14) Uani 1 1 d . . . . .
C118 C 0.2310(4) 1.0599(6) -0.02804(17) 0.0372(16) Uani 1 1 d . . . . .
H118 H 0.243782 1.007832 -0.014379 0.045 Uiso 1 1 calc R U . . .
C119 C 0.2554(4) 1.1519(6) -0.01963(18) 0.0397(17) Uani 1 1 d . . . . .
C120 C 0.2375(4) 1.2294(6) -0.0386(2) 0.0441(18) Uani 1 1 d . . . . .
H120 H 0.253332 1.292935 -0.032577 0.053 Uiso 1 1 calc R U . . .
C121 C 0.1952(4) 1.2133(6) -0.0674(2) 0.0461(19) Uani 1 1 d . . . . .
C122 C 0.1698(4) 1.1200(6) -0.07522(19) 0.0413(17) Uani 1 1 d . . . . .
H122 H 0.139283 1.110284 -0.094014 0.050 Uiso 1 1 calc R U . . .
C123 C 0.3024(6) 1.1671(7) 0.0099(2) 0.057(2) Uani 1 1 d . . . . .
C124 C 0.1804(6) 1.2967(8) -0.0891(3) 0.070(3) Uani 1 1 d . . . . .
C125 C 0.1408(4) 0.9197(6) -0.10254(15) 0.0332(15) Uani 1 1 d . . . . .
C126 C 0.1932(4) 0.9560(7) -0.12076(18) 0.0450(19) Uani 1 1 d . . . . .
H126 H 0.236264 0.989259 -0.111302 0.054 Uiso 1 1 calc R U . . .
C127 C 0.1845(5) 0.9451(8) -0.15213(19) 0.053(2) Uani 1 1 d . . . . .
C128 C 0.1218(4) 0.8984(6) -0.16682(17) 0.0423(17) Uani 1 1 d . . . . .
H128 H 0.114876 0.892818 -0.188292 0.051 Uiso 1 1 calc R U . . .
C129 C 0.0702(4) 0.8607(6) -0.14985(18) 0.0426(18) Uani 1 1 d . . . . .
C130 C 0.0804(4) 0.8697(6) -0.11793(16) 0.0368(16) Uani 1 1 d . . . . .
H130 H 0.044718 0.840469 -0.106579 0.044 Uiso 1 1 calc R U . . .
C131 C 0.0025(6) 0.8093(10) -0.1655(2) 0.067(3) Uani 1 1 d . . . . .
F101 F 0.1756(4) 0.5605(5) -0.0443(3) 0.112(3) Uani 1 1 d . . . . .
F102 F 0.2816(4) 0.5385(6) -0.0195(2) 0.099(2) Uani 1 1 d . . . . .
F103 F 0.2697(6) 0.5208(6) -0.0657(3) 0.123(3) Uani 1 1 d . . . . .
F104 F 0.4475(4) 0.8378(11) -0.0852(2) 0.165(6) Uani 1 1 d . . . . .
F105 F 0.4572(3) 0.9112(5) -0.04416(18) 0.0784(19) Uani 1 1 d . . . . .
F106 F 0.4858(3) 0.7638(6) -0.0452(3) 0.138(5) Uani 1 1 d . . . . .
F107 F -0.1159(3) 1.0546(5) -0.07810(13) 0.0687(16) Uani 1 1 d . . . . .
F108 F -0.1642(3) 0.9138(5) -0.07557(14) 0.0753(19) Uani 1 1 d . . . . .
F109 F -0.1666(2) 1.0122(4) -0.03873(11) 0.0537(12) Uani 1 1 d . . . . .
F110 F 0.0029(4) 0.6960(4) 0.01459(13) 0.0696(16) Uani 1 1 d . . . . .
F111 F 0.0918(3) 0.7806(4) 0.03702(12) 0.0608(14) Uani 1 1 d . . . . .
F112 F -0.0229(4) 0.8171(5) 0.04072(13) 0.0766(19) Uani 1 1 d . . . . .
F113 F 0.2584(6) 1.1678(8) 0.03258(15) 0.115(3) Uani 1 1 d . . . . .
F114 F 0.3520(7) 1.1034(8) 0.0163(3) 0.179(7) Uani 1 1 d . . . . .
F115 F 0.3340(4) 1.2535(5) 0.01242(14) 0.082(2) Uani 1 1 d . . . . .
F116 F 0.1308(4) 1.3557(6) -0.0811(2) 0.098(2) Uani 1 1 d . . . . .
F117 F 0.1545(4) 1.2674(5) -0.11748(16) 0.087(2) Uani 1 1 d . . . . .
F118 F 0.2434(4) 1.3441(5) -0.09219(17) 0.084(2) Uani 1 1 d . . . . .
F119 F -0.0538(3) 0.8040(5) -0.14955(14) 0.0754(18) Uani 1 1 d . . . . .
F120 F 0.0163(4) 0.7258(7) -0.1753(3) 0.135(4) Uani 1 1 d . . . . .
F121 F -0.0274(4) 0.8586(8) -0.19067(15) 0.104(3) Uani 1 1 d . . . . .
F122 F 0.2300(6) 0.9738(9) -0.19855(15) 0.151(5) Uani 1 1 d . . . . .
F123 F 0.3106(5) 0.9506(11) -0.1611(3) 0.158(5) Uani 1 1 d . . . . .
F124 F 0.2554(7) 1.0780(8) -0.1641(2) 0.134(4) Uani 1 1 d . . . . .
O1S O 0.2191(11) 0.9303(12) 0.3298(3) 0.155(6) Uani 1 1 d . . . . .
C2S C 0.2363(11) 1.0803(15) 0.3093(4) 0.139(8) Uani 1 1 d . . . . .
H2S1 H 0.249169 1.146688 0.315826 0.209 Uiso 1 1 calc R U . . .
H2S2 H 0.273795 1.056014 0.296858 0.209 Uiso 1 1 calc R U . . .
H2S3 H 0.186467 1.079694 0.297419 0.209 Uiso 1 1 calc R U . . .
C1S C 0.2353(12) 1.0156(19) 0.3372(5) 0.141(9) Uani 1 1 d . . . . .
H1S1 H 0.285438 1.017174 0.349376 0.169 Uiso 1 1 calc R U . . .
H1S2 H 0.198036 1.040875 0.349938 0.169 Uiso 1 1 calc R U . . .
C4S C 0.2542(15) 0.822(2) 0.3644(5) 0.216(17) Uani 1 1 d D . . . .
H4S1 H 0.255002 0.779470 0.382053 0.324 Uiso 1 1 calc R U . . .
H4S2 H 0.255319 0.782597 0.346055 0.324 Uiso 1 1 calc R U . . .
H4S3 H 0.298347 0.864600 0.366927 0.324 Uiso 1 1 calc R U . . .
C3S C 0.183(2) 0.883(3) 0.3613(8) 0.32(3) Uani 1 1 d D . . . .
H3S1 H 0.180153 0.929424 0.377996 0.381 Uiso 1 1 calc R U . . .
H3S2 H 0.136084 0.845437 0.356618 0.381 Uiso 1 1 calc R U . . .
C132 C 0.2415(7) 0.9880(12) -0.1698(2) 0.080(4) Uani 1 1 d . . . . .
H1 H 0.131(6) 0.5751(16) 0.0836(13) 0.096 Uiso 1 1 d D U . B 1
H2 H 0.187(5) 0.415(3) 0.1010(16) 0.096 Uiso 1 1 d D U . C 1
H3 H 0.1270(11) 0.6142(17) 0.1153(6) 0.096 Uiso 1 1 d D U . D 1

loop_
_atom_site_aniso_label
_atom_site_aniso_U_11
_atom_site_aniso_U_22
_atom_site_aniso_U_33
_atom_site_aniso_U_23
_atom_site_aniso_U_13
_atom_site_aniso_U_12
Rh1 0.0308(3) 0.0375(4) 0.0375(4) -0.0038(3) -0.0014(2) -0.0015(3)
Ge1 0.0153(9) 0.0514(6) 0.0394(4) 0.0001(4) 0.0070(7) -0.0092(7)
Ge2 0.0310(12) 0.0377(5) 0.0434(5) -0.0063(4) 0.0053(7) -0.0060(7)
Ge3 0.0245(10) 0.0434(6) 0.0392(6) 0.0017(4) 0.0078(6) -0.0039(6)
Ge4 0.0333(6) 0.0410(7) 0.0410(6) 0.0012(5) 0.0000(5) 0.0005(5)
Ge5 0.0247(10) 0.0482(6) 0.0472(5) -0.0010(4) -0.0023(8) -0.0019(8)
Ge6 0.0448(5) 0.0427(8) 0.0271(10) -0.0049(8) 0.0013(8) 0.0032(5)
Ge7 0.0285(7) 0.0362(10) 0.0358(8) 0.0020(6) 0.0099(5) 0.0001(6)
Ge8 0.0361(9) 0.0357(5) 0.0403(10) 0.0036(7) 0.0010(6) 0.0057(5)
Ge9 0.0343(5) 0.0367(6) 0.0454(6) 0.0054(5) 0.0077(5) -0.0005(4)
W1 0.0405(5) 0.0430(6) 0.0462(6) -0.0106(5) -0.0048(4) -0.0079(4)
C28 0.047(5) 0.070(6) 0.060(7) -0.042(6) -0.009(5) 0.011(4)
C29 0.045(4) 0.072(6) 0.038(5) -0.028(5) -0.004(4) -0.010(4)
C30 0.054(5) 0.077(5) 0.039(6) 0.003(5) -0.008(5) -0.008(4)
C31 0.038(5) 0.108(8) 0.048(5) -0.012(5) -0.024(4) -0.014(5)
C32 0.055(6) 0.082(6) 0.057(7) -0.040(6) -0.006(5) -0.013(5)
C33 0.074(9) 0.079(7) 0.122(9) -0.030(6) 0.030(7) -0.041(6)
C34 0.044(6) 0.173(11) 0.067(7) -0.051(7) 0.001(5) -0.046(7)
C35 0.034(6) 0.157(10) 0.065(6) -0.007(7) -0.002(5) 0.030(7)
C36 0.048(6) 0.092(7) 0.049(5) -0.011(5) 0.012(5) 0.003(6)
C37 0.065(7) 0.065(7) 0.065(6) 0.006(5) 0.008(5) -0.026(5)
Rh1A 0.0398(15) 0.0359(17) 0.0417(15) -0.0005(11) -0.0017(11) -0.0032(11)
Ge1A 0.0153(9) 0.0514(6) 0.0394(4) 0.0001(4) 0.0070(7) -0.0092(7)
Ge2A 0.0310(12) 0.0377(5) 0.0434(5) -0.0063(4) 0.0053(7) -0.0060(7)
Ge3A 0.0245(10) 0.0434(6) 0.0392(6) 0.0017(4) 0.0078(6) -0.0039(6)
Ge4A 0.032(2) 0.034(2) 0.036(2) -0.0028(16) 0.0053(16) -0.0080(18)
Ge5A 0.0247(10) 0.0482(6) 0.0472(5) -0.0010(4) -0.0023(8) -0.0019(8)
Ge6A 0.0448(5) 0.0427(8) 0.0271(10) -0.0049(8) 0.0013(8) 0.0032(5)
Ge7A 0.0285(7) 0.0362(10) 0.0358(8) 0.0020(6) 0.0099(5) 0.0001(6)
Ge8A 0.0361(9) 0.0357(5) 0.0403(10) 0.0036(7) 0.0010(6) 0.0057(5)
Ge9A 0.036(2) 0.046(3) 0.065(3) -0.010(3) 0.005(2) 0.001(2)
W1A 0.064(4) 0.052(2) 0.049(2) 0.0158(17) -0.021(2) -0.015(2)
C28A 0.047(5) 0.070(6) 0.060(7) -0.042(6) -0.009(5) 0.011(4)
C29A 0.045(4) 0.072(6) 0.038(5) -0.028(5) -0.004(4) -0.010(4)
C30A 0.054(5) 0.077(5) 0.039(6) 0.003(5) -0.008(5) -0.008(4)
C31A 0.038(5) 0.108(8) 0.048(5) -0.012(5) -0.024(4) -0.014(5)
C32A 0.055(6) 0.082(6) 0.057(7) -0.040(6) -0.006(5) -0.013(5)
C33A 0.074(9) 0.079(7) 0.122(9) -0.030(6) 0.030(7) -0.041(6)
C34A 0.044(6) 0.173(11) 0.067(7) -0.051(7) 0.001(5) -0.046(7)
C35A 0.034(6) 0.157(10) 0.065(6) -0.007(7) -0.002(5) 0.030(7)
C36A 0.048(6) 0.092(7) 0.049(5) -0.011(5) 0.012(5) 0.003(6)
C37A 0.065(7) 0.065(7) 0.065(6) 0.006(5) 0.008(5) -0.026(5)
Si1 0.0247(8) 0.0383(11) 0.0374(9) -0.0006(8) 0.0054(7) -0.0013(7)
Si2 0.0369(10) 0.0548(14) 0.0495(12) -0.0126(10) 0.0093(9) 0.0023(9)
Si3 0.0390(10) 0.0484(13) 0.0458(11) 0.0054(10) -0.0031(8) 0.0010(9)
Si4 0.0289(9) 0.0499(13) 0.0490(11) -0.0054(10) 0.0036(8) -0.0073(8)
C1 0.059(6) 0.077(8) 0.090(8) -0.045(7) 0.004(5) -0.015(5)
C2 0.051(5) 0.096(9) 0.083(7) -0.023(6) 0.039(5) -0.004(5)
C3 0.109(10) 0.068(8) 0.079(8) -0.007(6) 0.003(7) 0.040(7)
C4 0.049(5) 0.073(7) 0.053(5) 0.008(5) -0.003(4) -0.008(4)
C5 0.071(6) 0.094(9) 0.064(6) 0.033(6) -0.001(5) -0.005(6)
C6 0.095(8) 0.051(6) 0.078(7) -0.009(5) -0.015(6) 0.042(6)
C7 0.053(5) 0.085(9) 0.086(8) -0.026(6) 0.021(5) -0.017(5)
C8 0.044(5) 0.084(8) 0.066(6) -0.010(5) 0.005(4) -0.024(5)
C9 0.047(5) 0.086(8) 0.077(7) 0.009(6) -0.027(5) -0.012(5)
Si5 0.0342(9) 0.0348(11) 0.0354(9) 0.0047(8) 0.0085(7) 0.0065(8)
Si6 0.0475(11) 0.0603(15) 0.0386(10) -0.0017(10) 0.0118(9) -0.0119(10)
Si7 0.0535(12) 0.0541(15) 0.0421(11) 0.0027(10) 0.0007(9) 0.0127(11)
Si8 0.0457(11) 0.0489(14) 0.0493(12) -0.0122(10) 0.0116(9) -0.0036(10)
C10 0.048(5) 0.106(10) 0.055(5) -0.015(6) 0.006(4) -0.024(5)
C11 0.078(7) 0.088(9) 0.076(7) -0.003(6) 0.042(6) -0.016(6)
C12 0.095(8) 0.060(7) 0.065(6) 0.028(5) -0.002(6) -0.022(6)
C13 0.058(5) 0.080(8) 0.047(5) 0.003(5) -0.001(4) 0.004(5)
C14 0.106(8) 0.047(6) 0.059(6) 0.019(5) 0.008(6) 0.004(6)
C15 0.061(6) 0.103(10) 0.063(6) 0.008(6) 0.001(5) 0.030(6)
C16 0.105(9) 0.086(9) 0.038(5) -0.008(5) -0.004(5) 0.003(7)
C17 0.090(8) 0.097(10) 0.086(8) -0.011(7) 0.010(7) -0.052(8)
C18 0.067(7) 0.118(12) 0.112(10) -0.073(10) 0.004(7) 0.021(7)
Si9 0.0471(11) 0.0404(12) 0.0426(11) 0.0060(9) 0.0056(9) 0.0147(9)
Si10 0.042(4) 0.066(5) 0.066(5) 0.001(5) 0.014(4) 0.015(3)
Si11 0.073(5) 0.061(5) 0.043(3) 0.014(3) 0.017(3) 0.026(4)
Si12 0.060(4) 0.036(4) 0.087(6) -0.003(4) -0.005(4) -0.008(3)
C19 0.08(4) 0.21(8) 0.13(5) -0.06(5) 0.04(3) 0.02(4)
C20 0.027(13) 0.08(2) 0.19(5) 0.00(3) -0.002(18) 0.019(13)
C21 0.14(3) 0.09(3) 0.064(18) -0.033(17) 0.04(2) -0.01(2)
C22 0.11(4) 0.10(3) 0.08(3) 0.05(3) 0.03(3) 0.06(3)
C23 0.18(4) 0.15(4) 0.09(3) 0.07(3) 0.11(3) 0.11(4)
C24 0.10(3) 0.14(4) 0.060(18) -0.01(2) -0.030(17) 0.05(3)
C25 0.062(13) 0.041(7) 0.098(17) -0.017(8) 0.002(11) -0.006(7)
C26 0.17(4) 0.040(17) 0.15(4) -0.01(2) -0.12(3) 0.03(2)
C27 0.035(13) 0.052(19) 0.31(6) -0.03(3) 0.03(2) -0.001(12)
Si0A 0.037(2) 0.081(4) 0.113(6) 0.018(4) -0.011(3) 0.005(2)
Si1A 0.080(3) 0.073(3) 0.049(2) 0.020(2) 0.022(2) 0.022(3)
Si2A 0.057(2) 0.043(2) 0.057(3) -0.0084(19) 0.014(2) 0.0034(17)
C19A 0.055(13) 0.049(12) 0.16(3) 0.014(14) -0.026(15) 0.038(10)
C20A 0.067(13) 0.16(3) 0.16(3) 0.00(2) -0.053(15) -0.034(15)
C21A 0.048(12) 0.15(3) 0.24(4) 0.10(3) 0.027(17) 0.024(14)
C22A 0.094(19) 0.13(2) 0.066(15) 0.037(15) 0.011(14) 0.009(17)
C23A 0.066(11) 0.099(17) 0.104(15) 0.034(13) 0.043(11) 0.008(10)
C24A 0.26(5) 0.09(2) 0.046(12) -0.001(11) 0.04(2) 0.05(3)
C25A 0.062(13) 0.041(7) 0.098(17) -0.017(8) 0.002(11) -0.006(7)
C26A 0.132(18) 0.054(11) 0.067(11) -0.011(9) 0.027(11) 0.007(11)
C27A 0.086(13) 0.090(17) 0.087(14) -0.034(12) -0.026(12) 0.010(13)
B1 0.023(3) 0.028(4) 0.030(3) -0.006(3) 0.007(3) 0.000(3)
C101 0.027(3) 0.039(4) 0.027(3) -0.007(3) 0.004(2) 0.000(3)
C103 0.044(4) 0.038(5) 0.047(4) -0.012(3) 0.001(3) 0.003(3)
C104 0.038(4) 0.054(6) 0.052(5) -0.016(4) -0.003(3) 0.015(4)
C105 0.034(4) 0.061(6) 0.050(4) -0.012(4) 0.006(3) -0.002(4)
C106 0.029(3) 0.041(4) 0.043(4) -0.007(3) 0.006(3) 0.001(3)
C107 0.057(5) 0.038(5) 0.095(8) -0.019(5) -0.002(5) 0.009(4)
C108 0.030(4) 0.092(9) 0.091(8) -0.018(6) 0.016(4) 0.012(5)
C109 0.024(3) 0.027(4) 0.034(3) -0.011(3) 0.004(2) -0.003(2)
C110 0.033(3) 0.036(4) 0.030(3) -0.012(3) 0.007(3) -0.003(3)
C111 0.027(3) 0.043(4) 0.035(3) -0.012(3) 0.007(3) -0.007(3)
C112 0.033(3) 0.045(5) 0.043(4) -0.017(3) 0.021(3) -0.011(3)
C113 0.038(3) 0.036(4) 0.030(3) -0.010(3) 0.007(3) -0.007(3)
C114 0.026(3) 0.034(4) 0.032(3) -0.004(3) -0.001(2) -0.003(3)
C115 0.028(3) 0.074(6) 0.037(4) -0.013(4) 0.002(3) -0.003(4)
C116 0.049(4) 0.044(5) 0.041(4) -0.003(3) 0.010(3) -0.010(4)
C117 0.017(3) 0.033(4) 0.045(4) -0.003(3) 0.008(2) -0.002(2)
C118 0.039(4) 0.033(4) 0.042(4) 0.000(3) 0.011(3) -0.006(3)
C119 0.034(3) 0.043(5) 0.044(4) -0.012(3) 0.011(3) -0.008(3)
C120 0.030(3) 0.033(4) 0.070(5) -0.014(4) 0.007(3) -0.005(3)
C121 0.035(4) 0.034(4) 0.068(5) -0.004(4) 0.001(3) -0.004(3)
C122 0.027(3) 0.039(4) 0.058(5) -0.004(4) 0.003(3) -0.003(3)
C123 0.074(6) 0.047(5) 0.049(5) -0.019(4) 0.003(4) -0.017(5)
C124 0.061(6) 0.057(7) 0.088(8) -0.008(6) -0.010(5) 0.000(5)
C125 0.028(3) 0.039(4) 0.032(3) 0.001(3) 0.002(3) -0.002(3)
C126 0.031(3) 0.066(6) 0.038(4) -0.005(4) 0.008(3) -0.013(3)
C127 0.050(5) 0.069(6) 0.039(4) -0.002(4) 0.003(3) -0.018(4)
C128 0.043(4) 0.049(5) 0.035(4) -0.009(3) 0.003(3) -0.004(3)
C129 0.044(4) 0.040(5) 0.045(4) -0.015(3) 0.012(3) -0.010(3)
C130 0.040(4) 0.036(4) 0.036(4) -0.007(3) 0.013(3) -0.007(3)
C131 0.058(5) 0.098(9) 0.045(5) -0.009(5) 0.009(4) -0.017(5)
F101 0.065(4) 0.042(4) 0.223(11) 0.011(5) -0.003(5) 0.000(3)
F102 0.094(5) 0.066(5) 0.128(7) 0.028(4) -0.017(5) 0.003(4)
F103 0.151(8) 0.066(5) 0.158(9) -0.043(5) 0.046(7) 0.003(5)
F104 0.059(4) 0.341(18) 0.106(7) -0.058(9) 0.049(4) -0.048(7)
F105 0.036(3) 0.078(5) 0.120(5) 0.003(4) 0.008(3) -0.008(3)
F106 0.036(3) 0.080(6) 0.293(15) -0.015(7) 0.005(5) 0.018(3)
F107 0.051(3) 0.100(5) 0.055(3) 0.021(3) 0.007(2) 0.017(3)
F108 0.042(3) 0.108(5) 0.071(4) -0.036(3) -0.014(2) -0.003(3)
F109 0.036(2) 0.075(4) 0.051(3) -0.009(2) 0.0088(19) 0.011(2)
F110 0.096(4) 0.053(3) 0.058(3) 0.009(3) -0.001(3) -0.025(3)
F111 0.058(3) 0.070(4) 0.051(3) 0.014(3) -0.004(2) -0.006(3)
F112 0.089(4) 0.098(5) 0.050(3) 0.020(3) 0.037(3) 0.024(4)
F113 0.153(7) 0.143(8) 0.050(4) -0.016(4) 0.014(4) -0.069(6)
F114 0.200(10) 0.126(8) 0.169(9) -0.087(7) -0.143(9) 0.076(8)
F115 0.099(5) 0.083(5) 0.061(3) -0.018(3) -0.005(3) -0.042(4)
F116 0.078(4) 0.081(5) 0.132(7) -0.003(5) 0.006(4) 0.034(4)
F117 0.111(5) 0.064(4) 0.079(4) 0.013(3) -0.022(4) -0.023(4)
F118 0.076(4) 0.063(4) 0.105(5) 0.031(4) -0.014(3) -0.022(3)
F119 0.055(3) 0.103(5) 0.065(3) -0.005(3) -0.005(3) -0.040(3)
F120 0.079(5) 0.092(6) 0.224(11) -0.102(7) -0.020(6) 0.001(4)
F121 0.077(4) 0.172(9) 0.055(3) 0.010(4) -0.023(3) -0.044(5)
F122 0.168(9) 0.249(13) 0.042(3) -0.028(5) 0.034(4) -0.140(9)
F123 0.071(5) 0.278(17) 0.136(9) 0.047(9) 0.052(6) -0.009(7)
F124 0.180(9) 0.142(9) 0.090(5) -0.016(5) 0.061(6) -0.106(8)
O1S 0.226(17) 0.140(13) 0.106(9) -0.042(9) 0.051(10) -0.033(12)
C2S 0.143(16) 0.141(18) 0.122(14) 0.012(13) -0.031(12) -0.074(14)
C1S 0.121(14) 0.18(2) 0.112(14) -0.065(16) -0.014(11) 0.005(14)
C4S 0.22(3) 0.34(5) 0.106(16) 0.00(2) 0.087(19) -0.11(3)
C3S 0.41(6) 0.17(3) 0.30(5) 0.07(3) -0.23(5) -0.05(4)
C132 0.069(7) 0.128(12) 0.045(5) -0.026(6) 0.018(5) -0.047(7)

loop_
_atom_type_symbol
_atom_type_description
_atom_type_scat_dispersion_real
_atom_type_scat_dispersion_imag
_atom_type_scat_source
C C 0.0181 0.0091 'International Tables Vol C Tables 4.2.6.8 and 6.1.1.4'
H H 0.0000 0.0000 'International Tables Vol C Tables 4.2.6.8 and 6.1.1.4'
B B 0.0090 0.0039 'International Tables Vol C Tables 4.2.6.8 and 6.1.1.4'
F F 0.0727 0.0534 'International Tables Vol C Tables 4.2.6.8 and 6.1.1.4'
Si Si 0.2541 0.3302 'International Tables Vol C Tables 4.2.6.8 and 6.1.1.4'
Ge Ge -1.0885 0.8855 'International Tables Vol C Tables 4.2.6.8 and 6.1.1.4'
Rh Rh 0.0927 3.6045 'International Tables Vol C Tables 4.2.6.8 and 6.1.1.4'
W W -5.4734 5.5774 'International Tables Vol C Tables 4.2.6.8 and 6.1.1.4'
O O 0.0492 0.0322 'International Tables Vol C Tables 4.2.6.8 and 6.1.1.4'

loop_
_geom_angle_atom_site_label_1
_geom_angle_atom_site_label_2
_geom_angle_atom_site_label_3
_geom_angle
_geom_angle_site_symmetry_1
_geom_angle_site_symmetry_3
_geom_angle_publ_flag
Ge4 Rh1 Ge3 86.51(6) . . ?
Ge4 Rh1 Ge9 80.30(4) . . ?
Ge3 Rh1 Ge9 118.07(7) . . ?
Ge4 Rh1 Ge7 92.07(6) . . ?
Ge3 Rh1 Ge7 60.18(7) . . ?
Ge9 Rh1 Ge7 60.21(5) . . ?
Ge4 Rh1 W1 107.63(5) . . ?
Ge3 Rh1 W1 117.47(8) . . ?
Ge9 Rh1 W1 124.23(6) . . ?
Ge7 Rh1 W1 160.18(7) . . ?
Ge4 Rh1 H1 122(4) . . ?
Ge3 Rh1 H1 81.1(15) . . ?
Ge9 Rh1 H1 153(3) . . ?
Ge7 Rh1 H1 127.0(14) . . ?
W1 Rh1 H1 39.2(6) . . ?
Ge4 Rh1 H2 78(3) . . ?
Ge3 Rh1 H2 142(3) . . ?
Ge9 Rh1 H2 94(2) . . ?
Ge7 Rh1 H2 153.9(18) . . ?
W1 Rh1 H2 39.4(6) . . ?
H1 Rh1 H2 77.7(12) . . ?
Ge4 Rh1 H3 151.1(9) . . ?
Ge3 Rh1 H3 65.8(8) . . ?
Ge9 Rh1 H3 119.0(11) . . ?
Ge7 Rh1 H3 81.4(9) . . ?
W1 Rh1 H3 80.2(8) . . ?
H1 Rh1 H3 49(3) . . ?
H2 Rh1 H3 118.1(15) . . ?
Ge4 Ge1 Si1 129.02(11) . . ?
Ge4 Ge1 Ge3 83.76(7) . . ?
Si1 Ge1 Ge3 123.59(11) . . ?
Ge4 Ge1 Ge2 104.05(9) . . ?
Si1 Ge1 Ge2 124.00(10) . . ?
Ge3 Ge1 Ge2 72.56(9) . . ?
Ge4 Ge1 Ge5 72.95(10) . . ?
Si1 Ge1 Ge5 113.73(9) . . ?
Ge3 Ge1 Ge5 120.03(10) . . ?
Ge2 Ge1 Ge5 61.56(9) . . ?
Ge1 Ge2 Ge7 91.15(10) . . ?
Ge1 Ge2 Ge5 59.75(9) . . ?
Ge7 Ge2 Ge5 99.68(11) . . ?
Ge1 Ge2 Ge6 104.51(11) . . ?
Ge7 Ge2 Ge6 59.43(9) . . ?
Ge5 Ge2 Ge6 60.25(9) . . ?
Rh1 Ge3 Ge1 92.99(9) . . ?
Rh1 Ge3 Ge7 65.24(8) . . ?
Ge1 Ge3 Ge7 94.84(10) . . ?
Rh1 Ge4 Ge1 96.73(6) . . ?
Rh1 Ge4 Ge8 102.04(7) . . ?
Ge1 Ge4 Ge8 110.63(10) . . ?
Ge8 Ge5 Ge1 99.19(11) . . ?
Ge8 Ge5 Ge2 104.14(10) . . ?
Ge1 Ge5 Ge2 58.69(9) . . ?
Ge8 Ge5 Ge6 58.30(9) . . ?
Ge1 Ge5 Ge6 103.57(9) . . ?
Ge2 Ge5 Ge6 60.06(9) . . ?
Ge8 Ge6 Ge7 92.43(11) . . ?
Ge8 Ge6 Ge2 104.60(10) . . ?
Ge7 Ge6 Ge2 59.29(8) . . ?
Ge8 Ge6 Ge5 59.26(9) . . ?
Ge7 Ge6 Ge5 99.20(10) . . ?
Ge2 Ge6 Ge5 59.70(9) . . ?
Si5 Ge7 Ge3 115.01(12) . . ?
Si5 Ge7 Ge9 115.81(9) . . ?
Ge3 Ge7 Ge9 107.37(11) . . ?
Si5 Ge7 Ge6 115.69(13) . . ?
Ge3 Ge7 Ge6 121.96(11) . . ?
Ge9 Ge7 Ge6 73.27(10) . . ?
Si5 Ge7 Ge2 117.77(13) . . ?
Ge3 Ge7 Ge2 71.36(9) . . ?
Ge9 Ge7 Ge2 120.26(12) . . ?
Ge6 Ge7 Ge2 61.29(9) . . ?
Si5 Ge7 Rh1 124.25(12) . . ?
Ge3 Ge7 Rh1 54.58(8) . . ?
Ge9 Ge7 Rh1 54.67(6) . . ?
Ge6 Ge7 Rh1 112.10(10) . . ?
Ge2 Ge7 Rh1 109.26(10) . . ?
Si9 Ge8 Ge4 128.33(12) . . ?
Si9 Ge8 Ge9 120.15(14) . . ?
Ge4 Ge8 Ge9 77.07(9) . . ?
Si9 Ge8 Ge6 127.61(14) . . ?
Ge4 Ge8 Ge6 103.31(11) . . ?
Ge9 Ge8 Ge6 75.21(10) . . ?
Si9 Ge8 Ge5 120.69(14) . . ?
Ge4 Ge8 Ge5 72.34(10) . . ?
Ge9 Ge8 Ge5 118.62(12) . . ?
Ge6 Ge8 Ge5 62.44(10) . . ?
Rh1 Ge9 Ge8 100.01(7) . . ?
Rh1 Ge9 Ge7 65.12(7) . . ?
Ge8 Ge9 Ge7 96.18(10) . . ?
C34 W1 C33 36.7(6) . . ?
C34 W1 C35 35.9(6) . . ?
C33 W1 C35 60.5(7) . . ?
C34 W1 C30 110.4(5) . . ?
C33 W1 C30 141.6(6) . . ?
C35 W1 C30 105.8(5) . . ?
C34 W1 C29 140.0(5) . . ?
C33 W1 C29 148.4(5) . . ?
C35 W1 C29 141.2(6) . . ?
C30 W1 C29 36.0(4) . . ?
C34 W1 C36 58.7(5) . . ?
C33 W1 C36 59.0(5) . . ?
C35 W1 C36 35.2(5) . . ?
C30 W1 C36 131.3(5) . . ?
C29 W1 C36 152.4(5) . . ?
C34 W1 C37 60.3(5) . . ?
C33 W1 C37 37.1(5) . . ?
C35 W1 C37 59.1(6) . . ?
C30 W1 C37 164.4(5) . . ?
C29 W1 C37 157.7(5) . . ?
C36 W1 C37 33.8(5) . . ?
C34 W1 C32 87.7(5) . . ?
C33 W1 C32 93.7(5) . . ?
C35 W1 C32 116.2(5) . . ?
C30 W1 C32 58.4(5) . . ?
C29 W1 C32 57.8(4) . . ?
C36 W1 C32 146.4(4) . . ?
C37 W1 C32 129.4(5) . . ?
C34 W1 C31 81.5(5) . . ?
C33 W1 C31 106.9(6) . . ?
C35 W1 C31 94.3(5) . . ?
C30 W1 C31 35.2(4) . . ?
C29 W1 C31 58.6(4) . . ?
C36 W1 C31 129.4(4) . . ?
C37 W1 C31 141.3(4) . . ?
C32 W1 C31 34.8(5) . . ?
C34 W1 C28 121.2(5) . . ?
C33 W1 C28 113.7(5) . . ?
C35 W1 C28 150.8(5) . . ?
C30 W1 C28 59.4(5) . . ?
C29 W1 C28 35.0(4) . . ?
C36 W1 C28 169.3(5) . . ?
C37 W1 C28 135.6(5) . . ?
C32 W1 C28 35.0(4) . . ?
C31 W1 C28 58.7(4) . . ?
C34 W1 Rh1 136.9(4) . . ?
C33 W1 Rh1 114.5(5) . . ?
C35 W1 Rh1 110.0(4) . . ?
C30 W1 Rh1 103.9(3) . . ?
C29 W1 Rh1 82.4(3) . . ?
C36 W1 Rh1 79.2(3) . . ?
C37 W1 Rh1 80.0(3) . . ?
C32 W1 Rh1 133.4(3) . . ?
C31 W1 Rh1 138.3(3) . . ?
C28 W1 Rh1 98.4(3) . . ?
C34 W1 H1 123(3) . . ?
C33 W1 H1 135(4) . . ?
C35 W1 H1 87(4) . . ?
C30 W1 H1 73(3) . . ?
C29 W1 H1 76(4) . . ?
C36 W1 H1 77(4) . . ?
C37 W1 H1 101(4) . . ?
C32 W1 H1 130(4) . . ?
C31 W1 H1 105(3) . . ?
C28 W1 H1 109(4) . . ?
Rh1 W1 H1 45.7(7) . . ?
C34 W1 H2 128(4) . . ?
C33 W1 H2 92(4) . . ?
C35 W1 H2 133(4) . . ?
C30 W1 H2 118(4) . . ?
C29 W1 H2 82(4) . . ?
C36 W1 H2 99(4) . . ?
C37 W1 H2 76(4) . . ?
C32 W1 H2 101(3) . . ?
C31 W1 H2 131(4) . . ?
C28 W1 H2 72(4) . . ?
Rh1 W1 H2 45.4(7) . . ?
H1 W1 H2 89.9(15) . . ?
C29 C28 C32 105.7(11) . . ?
C29 C28 W1 70.3(6) . . ?
C32 C28 W1 71.5(6) . . ?
C29 C28 H28 127.2 . . ?
C32 C28 H28 127.2 . . ?
W1 C28 H28 122.8 . . ?
C28 C29 C30 109.4(10) . . ?
C28 C29 W1 74.7(7) . . ?
C30 C29 W1 71.7(6) . . ?
C28 C29 H29 125.3 . . ?
C30 C29 H29 125.3 . . ?
W1 C29 H29 120.0 . . ?
C31 C30 C29 107.2(11) . . ?
C31 C30 W1 74.1(7) . . ?
C29 C30 W1 72.3(7) . . ?
C31 C30 H30 126.4 . . ?
C29 C30 H30 126.4 . . ?
W1 C30 H30 119.1 . . ?
C32 C31 C30 107.4(9) . . ?
C32 C31 W1 72.4(7) . . ?
C30 C31 W1 70.6(7) . . ?
C32 C31 H31 126.3 . . ?
C30 C31 H31 126.3 . . ?
W1 C31 H31 122.4 . . ?
C31 C32 C28 110.2(11) . . ?
C31 C32 W1 72.8(7) . . ?
C28 C32 W1 73.5(7) . . ?
C31 C32 H32 124.9 . . ?
C28 C32 H32 124.9 . . ?
W1 C32 H32 120.5 . . ?
C34 C33 C37 105.8(14) . . ?
C34 C33 W1 71.1(8) . . ?
C37 C33 W1 73.7(8) . . ?
C34 C33 H33 127.1 . . ?
C37 C33 H33 127.1 . . ?
W1 C33 H33 120.1 . . ?
C35 C34 C33 108.7(13) . . ?
C35 C34 W1 72.9(7) . . ?
C33 C34 W1 72.3(7) . . ?
C35 C34 H34 125.7 . . ?
C33 C34 H34 125.7 . . ?
W1 C34 H34 120.9 . . ?
C36 C35 C34 107.2(15) . . ?
C36 C35 W1 74.3(7) . . ?
C34 C35 W1 71.2(7) . . ?
C36 C35 H35 126.4 . . ?
C34 C35 H35 126.4 . . ?
W1 C35 H35 120.0 . . ?
C37 C36 C35 111.6(14) . . ?
C37 C36 W1 73.4(7) . . ?
C35 C36 W1 70.5(7) . . ?
C37 C36 H36 124.2 . . ?
C35 C36 H36 124.2 . . ?
W1 C36 H36 123.4 . . ?
C36 C37 C33 106.8(13) . . ?
C36 C37 W1 72.8(7) . . ?
C33 C37 W1 69.2(8) . . ?
C36 C37 H37 126.6 . . ?
C33 C37 H37 126.6 . . ?
W1 C37 H37 123.1 . . ?
Ge4A Rh1A Ge9A 81.44(17) . . ?
Ge4A Rh1A Ge3A 114.4(3) . . ?
Ge9A Rh1A Ge3A 89.9(3) . . ?
Ge4A Rh1A W1A 126.1(2) . . ?
Ge9A Rh1A W1A 107.7(2) . . ?
Ge3A Rh1A W1A 118.5(3) . . ?
Ge4A Rh1A Ge1A 60.5(2) . . ?
Ge9A Rh1A Ge1A 93.9(2) . . ?
Ge3A Rh1A Ge1A 55.4(3) . . ?
W1A Rh1A Ge1A 157.9(3) . . ?
Si1 Ge1A Ge2A 127.1(5) . . ?
Si1 Ge1A Ge3A 115.7(5) . . ?
Ge2A Ge1A Ge3A 72.5(5) . . ?
Si1 Ge1A Ge5A 121.9(5) . . ?
Ge2A Ge1A Ge5A 62.0(4) . . ?
Ge3A Ge1A Ge5A 120.4(5) . . ?
Si1 Ge1A Ge4A 114.2(4) . . ?
Ge2A Ge1A Ge4A 115.6(4) . . ?
Ge3A Ge1A Ge4A 98.8(4) . . ?
Ge5A Ge1A Ge4A 71.2(4) . . ?
Si1 Ge1A Rh1A 121.6(4) . . ?
Ge2A Ge1A Rh1A 104.2(4) . . ?
Ge3A Ge1A Rh1A 51.5(3) . . ?
Ge5A Ge1A Rh1A 104.6(4) . . ?
Ge4A Ge1A Rh1A 48.46(17) . . ?
Ge1A Ge2A Ge7A 94.1(5) . . ?
Ge1A Ge2A Ge5A 60.3(4) . . ?
Ge7A Ge2A Ge5A 104.4(5) . . ?
Ge1A Ge2A Ge6A 101.8(5) . . ?
Ge7A Ge2A Ge6A 58.9(4) . . ?
Ge5A Ge2A Ge6A 60.1(4) . . ?
Rh1A Ge3A Ge7A 89.4(4) . . ?
Rh1A Ge3A Ge1A 73.1(3) . . ?
Ge7A Ge3A Ge1A 95.9(5) . . ?
Rh1A Ge4A Ge8A 99.5(3) . . ?
Rh1A Ge4A Ge1A 71.1(2) . . ?
Ge8A Ge4A Ge1A 96.9(4) . . ?
Ge1A Ge5A Ge8A 97.0(5) . . ?
Ge1A Ge5A Ge2A 57.7(4) . . ?
Ge8A Ge5A Ge2A 104.6(5) . . ?
Ge1A Ge5A Ge6A 100.3(5) . . ?
Ge8A Ge5A Ge6A 57.2(4) . . ?
Ge2A Ge5A Ge6A 60.6(4) . . ?
Ge8A Ge6A Ge7A 100.9(5) . . ?
Ge8A Ge6A Ge5A 60.3(4) . . ?
Ge7A Ge6A Ge5A 103.9(5) . . ?
Ge8A Ge6A Ge2A 106.1(5) . . ?
Ge7A Ge6A Ge2A 59.1(4) . . ?
Ge5A Ge6A Ge2A 59.3(4) . . ?
Ge9A Ge7A Si5 123.2(4) . . ?
Ge9A Ge7A Ge3A 88.1(5) . . ?
Si5 Ge7A Ge3A 123.8(5) . . ?
Ge9A Ge7A Ge2A 106.7(5) . . ?
Si5 Ge7A Ge2A 126.2(6) . . ?
Ge3A Ge7A Ge2A 72.4(5) . . ?
Ge9A Ge7A Ge6A 70.2(4) . . ?
Si5 Ge7A Ge6A 115.3(5) . . ?
Ge3A Ge7A Ge6A 119.2(5) . . ?
Ge2A Ge7A Ge6A 62.0(4) . . ?
Si9 Ge8A Ge9A 132.2(6) . . ?
Si9 Ge8A Ge4A 118.1(5) . . ?
Ge9A Ge8A Ge4A 78.7(4) . . ?
Si9 Ge8A Ge6A 123.0(6) . . ?
Ge9A Ge8A Ge6A 71.3(5) . . ?
Ge4A Ge8A Ge6A 117.4(5) . . ?
Si9 Ge8A Ge5A 121.6(6) . . ?
Ge9A Ge8A Ge5A 105.7(5) . . ?
Ge4A Ge8A Ge5A 75.4(5) . . ?
Ge6A Ge8A Ge5A 62.5(4) . . ?
Rh1A Ge9A Ge7A 92.6(3) . . ?
Rh1A Ge9A Ge8A 99.9(3) . . ?
Ge7A Ge9A Ge8A 109.9(4) . . ?
C34A W1A C35A 36.3(8) . . ?
C34A W1A C30A 111.1(10) . . ?
C35A W1A C30A 108.2(10) . . ?
C34A W1A C33A 36.7(8) . . ?
C35A W1A C33A 60.6(10) . . ?
C30A W1A C33A 141.2(10) . . ?
C34A W1A C36A 59.0(9) . . ?
C35A W1A C36A 35.7(7) . . ?
C30A W1A C36A 135.1(11) . . ?
C33A W1A C36A 58.5(9) . . ?
C34A W1A C29A 139.6(9) . . ?
C35A W1A C29A 144.1(11) . . ?
C30A W1A C29A 36.3(6) . . ?
C33A W1A C29A 145.3(11) . . ?
C36A W1A C29A 155.7(11) . . ?
C34A W1A C37A 60.7(9) . . ?
C35A W1A C37A 59.6(9) . . ?
C30A W1A C37A 167.7(11) . . ?
C33A W1A C37A 36.9(7) . . ?
C36A W1A C37A 33.6(7) . . ?
C29A W1A C37A 155.4(10) . . ?
C34A W1A C31A 81.4(9) . . ?
C35A W1A C31A 95.6(9) . . ?
C30A W1A C31A 35.3(6) . . ?
C33A W1A C31A 106.0(10) . . ?
C36A W1A C31A 131.3(10) . . ?
C29A W1A C31A 58.7(8) . . ?
C37A W1A C31A 141.1(9) . . ?
C34A W1A C32A 86.6(9) . . ?
C35A W1A C32A 116.3(10) . . ?
C30A W1A C32A 58.0(8) . . ?
C33A W1A C32A 91.9(9) . . ?
C36A W1A C32A 145.3(9) . . ?
C29A W1A C32A 57.4(8) . . ?
C37A W1A C32A 127.0(10) . . ?
C31A W1A C32A 34.4(6) . . ?
C34A W1A C28A 119.2(10) . . ?
C35A W1A C28A 150.7(10) . . ?
C30A W1A C28A 59.2(8) . . ?
C33A W1A C28A 110.8(10) . . ?
C36A W1A C28A 165.7(11) . . ?
C29A W1A C28A 34.7(6) . . ?
C37A W1A C28A 132.1(11) . . ?
C31A W1A C28A 58.3(8) . . ?
C32A W1A C28A 34.5(6) . . ?
C34A W1A Rh1A 143.2(8) . . ?
C35A W1A Rh1A 117.5(9) . . ?
C30A W1A Rh1A 101.6(8) . . ?
C33A W1A Rh1A 116.6(9) . . ?
C36A W1A Rh1A 86.0(8) . . ?
C29A W1A Rh1A 77.2(7) . . ?
C37A W1A Rh1A 84.1(7) . . ?
C31A W1A Rh1A 134.8(7) . . ?
C32A W1A Rh1A 126.2(7) . . ?
C28A W1A Rh1A 91.6(7) . . ?
C29A C28A C32A 105.8(19) . . ?
C29A C28A W1A 69.6(10) . . ?
C32A C28A W1A 71.7(9) . . ?
C29A C28A H28A 127.1 . . ?
C32A C28A H28A 127.1 . . ?
W1A C28A H28A 123.3 . . ?
C28A C29A C30A 109.0(18) . . ?
C28A C29A W1A 75.7(10) . . ?
C30A C29A W1A 70.7(9) . . ?
C28A C29A H29A 125.5 . . ?
C30A C29A H29A 125.5 . . ?
W1A C29A H29A 119.9 . . ?
C31A C30A C29A 107.3(19) . . ?
C31A C30A W1A 74.8(10) . . ?
C29A C30A W1A 73.0(11) . . ?
C31A C30A H30A 126.4 . . ?
C29A C30A H30A 126.4 . . ?
W1A C30A H30A 117.9 . . ?
C32A C31A C30A 107.3(19) . . ?
C32A C31A W1A 73.5(10) . . ?
C30A C31A W1A 69.9(10) . . ?
C32A C31A H31A 126.3 . . ?
C30A C31A H31A 126.3 . . ?
W1A C31A H31A 122.0 . . ?
C31A C32A C28A 110.6(19) . . ?
C31A C32A W1A 72.1(10) . . ?
C28A C32A W1A 73.8(10) . . ?
C31A C32A H32A 124.7 . . ?
C28A C32A H32A 124.7 . . ?
W1A C32A H32A 121.0 . . ?
C34A C33A C37A 107(2) . . ?
C34A C33A W1A 70.4(11) . . ?
C37A C33A W1A 73.3(11) . . ?
C34A C33A H33A 126.7 . . ?
C37A C33A H33A 126.7 . . ?
W1A C33A H33A 121.4 . . ?
C35A C34A C33A 108(2) . . ?
C35A C34A W1A 71.9(11) . . ?
C33A C34A W1A 72.9(11) . . ?
C35A C34A H34A 126.0 . . ?
C33A C34A H34A 126.0 . . ?
W1A C34A H34A 120.9 . . ?
C36A C35A C34A 107(2) . . ?
C36A C35A W1A 74.1(11) . . ?
C34A C35A W1A 71.8(10) . . ?
C36A C35A H35A 126.7 . . ?
C34A C35A H35A 126.7 . . ?
W1A C35A H35A 119.3 . . ?
C37A C36A C35A 113(2) . . ?
C37A C36A W1A 74.5(11) . . ?
C35A C36A W1A 70.2(10) . . ?
C37A C36A H36A 123.6 . . ?
C35A C36A H36A 123.6 . . ?
W1A C36A H36A 123.2 . . ?
C36A C37A C33A 106(2) . . ?
C36A C37A W1A 72.0(11) . . ?
C33A C37A W1A 69.8(10) . . ?
C36A C37A H37A 126.9 . . ?
C33A C37A H37A 126.9 . . ?
W1A C37A H37A 123.0 . . ?
Ge1A Si1 Si2 106.2(3) . . ?
Ge1A Si1 Si3 108.9(3) . . ?
Si2 Si1 Si3 114.90(12) . . ?
Ge1A Si1 Si4 105.1(3) . . ?
Si2 Si1 Si4 110.66(10) . . ?
Si3 Si1 Si4 110.49(12) . . ?
Si2 Si1 Ge1 107.48(11) . . ?
Si3 Si1 Ge1 103.51(10) . . ?
Si4 Si1 Ge1 109.42(10) . . ?
C2 Si2 C1 108.2(6) . . ?
C2 Si2 C3 109.9(6) . . ?
C1 Si2 C3 109.4(7) . . ?
C2 Si2 Si1 108.1(4) . . ?
C1 Si2 Si1 112.0(4) . . ?
C3 Si2 Si1 109.4(4) . . ?
C6 Si3 C4 109.2(5) . . ?
C6 Si3 C5 110.7(7) . . ?
C4 Si3 C5 106.9(5) . . ?
C6 Si3 Si1 108.9(3) . . ?
C4 Si3 Si1 112.9(3) . . ?
C5 Si3 Si1 108.2(4) . . ?
C9 Si4 C7 108.6(6) . . ?
C9 Si4 C8 108.2(5) . . ?
C7 Si4 C8 108.6(6) . . ?
C9 Si4 Si1 110.5(4) . . ?
C7 Si4 Si1 111.8(3) . . ?
C8 Si4 Si1 109.0(3) . . ?
Si2 C1 H1A 109.5 . . ?
Si2 C1 H1B 109.5 . . ?
H1A C1 H1B 109.5 . . ?
Si2 C1 H1C 109.5 . . ?
H1A C1 H1C 109.5 . . ?
H1B C1 H1C 109.5 . . ?
Si2 C2 H2A 109.5 . . ?
Si2 C2 H2B 109.5 . . ?
H2A C2 H2B 109.5 . . ?
Si2 C2 H2C 109.5 . . ?
H2A C2 H2C 109.5 . . ?
H2B C2 H2C 109.5 . . ?
Si2 C3 H3A 109.5 . . ?
Si2 C3 H3B 109.5 . . ?
H3A C3 H3B 109.5 . . ?
Si2 C3 H3C 109.5 . . ?
H3A C3 H3C 109.5 . . ?
H3B C3 H3C 109.5 . . ?
Si3 C4 H4A 109.5 . . ?
Si3 C4 H4B 109.5 . . ?
H4A C4 H4B 109.5 . . ?
Si3 C4 H4C 109.5 . . ?
H4A C4 H4C 109.5 . . ?
H4B C4 H4C 109.5 . . ?
Si3 C5 H5A 109.5 . . ?
Si3 C5 H5B 109.5 . . ?
H5A C5 H5B 109.5 . . ?
Si3 C5 H5C 109.5 . . ?
H5A C5 H5C 109.5 . . ?
H5B C5 H5C 109.5 . . ?
Si3 C6 H6A 109.5 . . ?
Si3 C6 H6B 109.5 . . ?
H6A C6 H6B 109.5 . . ?
Si3 C6 H6C 109.5 . . ?
H6A C6 H6C 109.5 . . ?
H6B C6 H6C 109.5 . . ?
Si4 C7 H7A 109.5 . . ?
Si4 C7 H7B 109.5 . . ?
H7A C7 H7B 109.5 . . ?
Si4 C7 H7C 109.5 . . ?
H7A C7 H7C 109.5 . . ?
H7B C7 H7C 109.5 . . ?
Si4 C8 H8A 109.5 . . ?
Si4 C8 H8B 109.5 . . ?
H8A C8 H8B 109.5 . . ?
Si4 C8 H8C 109.5 . . ?
H8A C8 H8C 109.5 . . ?
H8B C8 H8C 109.5 . . ?
Si4 C9 H9A 109.5 . . ?
Si4 C9 H9B 109.5 . . ?
H9A C9 H9B 109.5 . . ?
Si4 C9 H9C 109.5 . . ?
H9A C9 H9C 109.5 . . ?
H9B C9 H9C 109.5 . . ?
Si8 Si5 Si6 109.81(11) . . ?
Si8 Si5 Si7 111.42(12) . . ?
Si6 Si5 Si7 110.43(12) . . ?
Si8 Si5 Ge7 110.00(11) . . ?
Si6 Si5 Ge7 107.01(11) . . ?
Si7 Si5 Ge7 108.05(11) . . ?
Si8 Si5 Ge7A 107.7(3) . . ?
Si6 Si5 Ge7A 113.6(3) . . ?
Si7 Si5 Ge7A 103.7(3) . . ?
C10 Si6 C12 109.8(6) . . ?
C10 Si6 C11 108.8(5) . . ?
C12 Si6 C11 108.3(6) . . ?
C10 Si6 Si5 110.2(4) . . ?
C12 Si6 Si5 111.4(4) . . ?
C11 Si6 Si5 108.3(4) . . ?
C15 Si7 C13 106.7(5) . . ?
C15 Si7 C14 109.3(6) . . ?
C13 Si7 C14 108.7(5) . . ?
C15 Si7 Si5 109.1(4) . . ?
C13 Si7 Si5 113.6(4) . . ?
C14 Si7 Si5 109.3(4) . . ?
C18 Si8 C16 108.8(6) . . ?
C18 Si8 C17 106.7(7) . . ?
C16 Si8 C17 108.9(6) . . ?
C18 Si8 Si5 108.8(4) . . ?
C16 Si8 Si5 111.5(4) . . ?
C17 Si8 Si5 112.0(4) . . ?
Si6 C10 H10A 109.5 . . ?
Si6 C10 H10B 109.5 . . ?
H10A C10 H10B 109.5 . . ?
Si6 C10 H10C 109.5 . . ?
H10A C10 H10C 109.5 . . ?
H10B C10 H10C 109.5 . . ?
Si6 C11 H11A 109.5 . . ?
Si6 C11 H11B 109.5 . . ?
H11A C11 H11B 109.5 . . ?
Si6 C11 H11C 109.5 . . ?
H11A C11 H11C 109.5 . . ?
H11B C11 H11C 109.5 . . ?
Si6 C12 H12A 109.5 . . ?
Si6 C12 H12B 109.5 . . ?
H12A C12 H12B 109.5 . . ?
Si6 C12 H12C 109.5 . . ?
H12A C12 H12C 109.5 . . ?
H12B C12 H12C 109.5 . . ?
Si7 C13 H13A 109.5 . . ?
Si7 C13 H13B 109.5 . . ?
H13A C13 H13B 109.5 . . ?
Si7 C13 H13C 109.5 . . ?
H13A C13 H13C 109.5 . . ?
H13B C13 H13C 109.5 . . ?
Si7 C14 H14A 109.5 . . ?
Si7 C14 H14B 109.5 . . ?
H14A C14 H14B 109.5 . . ?
Si7 C14 H14C 109.5 . . ?
H14A C14 H14C 109.5 . . ?
H14B C14 H14C 109.5 . . ?
Si7 C15 H15A 109.5 . . ?
Si7 C15 H15B 109.5 . . ?
H15A C15 H15B 109.5 . . ?
Si7 C15 H15C 109.5 . . ?
H15A C15 H15C 109.5 . . ?
H15B C15 H15C 109.5 . . ?
Si8 C16 H16A 109.5 . . ?
Si8 C16 H16B 109.5 . . ?
H16A C16 H16B 109.5 . . ?
Si8 C16 H16C 109.5 . . ?
H16A C16 H16C 109.5 . . ?
H16B C16 H16C 109.5 . . ?
Si8 C17 H17A 109.5 . . ?
Si8 C17 H17B 109.5 . . ?
H17A C17 H17B 109.5 . . ?
Si8 C17 H17C 109.5 . . ?
H17A C17 H17C 109.5 . . ?
H17B C17 H17C 109.5 . . ?
Si8 C18 H18A 109.5 . . ?
Si8 C18 H18B 109.5 . . ?
H18A C18 H18B 109.5 . . ?
Si8 C18 H18C 109.5 . . ?
H18A C18 H18C 109.5 . . ?
H18B C18 H18C 109.5 . . ?
Si0A Si9 Si1A 115.0(3) . . ?
Si0A Si9 Ge8A 108.4(4) . . ?
Si1A Si9 Ge8A 111.9(3) . . ?
Si12 Si9 Si11 117.1(4) . . ?
Si12 Si9 Ge8 106.2(2) . . ?
Si11 Si9 Ge8 102.7(2) . . ?
Si0A Si9 Si2A 111.8(3) . . ?
Si1A Si9 Si2A 108.8(2) . . ?
Ge8A Si9 Si2A 100.0(4) . . ?
Si12 Si9 Si10 114.9(4) . . ?
Si11 Si9 Si10 107.0(3) . . ?
Ge8 Si9 Si10 107.9(3) . . ?
C21 Si10 C20 109.2(15) . . ?
C21 Si10 C19 110.2(15) . . ?
C20 Si10 C19 110.6(16) . . ?
C21 Si10 Si9 106.7(13) . . ?
C20 Si10 Si9 115.1(10) . . ?
C19 Si10 Si9 104.9(18) . . ?
C24 Si11 C22 109.8(15) . . ?
C24 Si11 C23 112.1(16) . . ?
C22 Si11 C23 108.9(16) . . ?
C24 Si11 Si9 114.4(12) . . ?
C22 Si11 Si9 105.4(19) . . ?
C23 Si11 Si9 106.1(13) . . ?
C27 Si12 C25 111.4(15) . . ?
C27 Si12 C26 107.4(14) . . ?
C25 Si12 C26 110.8(14) . . ?
C27 Si12 Si9 108.2(12) . . ?
C25 Si12 Si9 107.7(13) . . ?
C26 Si12 Si9 111.3(12) . . ?
Si10 C19 H19A 109.5 . . ?
Si10 C19 H19B 109.5 . . ?
H19A C19 H19B 109.5 . . ?
Si10 C19 H19C 109.5 . . ?
H19A C19 H19C 109.5 . . ?
H19B C19 H19C 109.5 . . ?
Si10 C20 H20A 109.5 . . ?
Si10 C20 H20B 109.5 . . ?
H20A C20 H20B 109.5 . . ?
Si10 C20 H20C 109.5 . . ?
H20A C20 H20C 109.5 . . ?
H20B C20 H20C 109.5 . . ?
Si10 C21 H21A 109.5 . . ?
Si10 C21 H21B 109.5 . . ?
H21A C21 H21B 109.5 . . ?
Si10 C21 H21C 109.5 . . ?
H21A C21 H21C 109.5 . . ?
H21B C21 H21C 109.5 . . ?
Si11 C22 H22A 109.5 . . ?
Si11 C22 H22B 109.5 . . ?
H22A C22 H22B 109.5 . . ?
Si11 C22 H22C 109.5 . . ?
H22A C22 H22C 109.5 . . ?
H22B C22 H22C 109.5 . . ?
Si11 C23 H23A 109.5 . . ?
Si11 C23 H23B 109.5 . . ?
H23A C23 H23B 109.5 . . ?
Si11 C23 H23C 109.5 . . ?
H23A C23 H23C 109.5 . . ?
H23B C23 H23C 109.5 . . ?
Si11 C24 H24A 109.5 . . ?
Si11 C24 H24B 109.5 . . ?
H24A C24 H24B 109.5 . . ?
Si11 C24 H24C 109.5 . . ?
H24A C24 H24C 109.5 . . ?
H24B C24 H24C 109.5 . . ?
Si12 C25 H25A 109.5 . . ?
Si12 C25 H25B 109.5 . . ?
H25A C25 H25B 109.5 . . ?
Si12 C25 H25C 109.5 . . ?
H25A C25 H25C 109.5 . . ?
H25B C25 H25C 109.5 . . ?
Si12 C26 H26A 109.5 . . ?
Si12 C26 H26B 109.5 . . ?
H26A C26 H26B 109.5 . . ?
Si12 C26 H26C 109.5 . . ?
H26A C26 H26C 109.5 . . ?
H26B C26 H26C 109.5 . . ?
Si12 C27 H27A 109.5 . . ?
Si12 C27 H27B 109.5 . . ?
H27A C27 H27B 109.5 . . ?
Si12 C27 H27C 109.5 . . ?
H27A C27 H27C 109.5 . . ?
H27B C27 H27C 109.5 . . ?
C21A Si0A C20A 108.5(12) . . ?
C21A Si0A C19A 109.6(13) . . ?
C20A Si0A C19A 109.7(11) . . ?
C21A Si0A Si9 111.4(7) . . ?
C20A Si0A Si9 107.4(8) . . ?
C19A Si0A Si9 110.1(10) . . ?
C24A Si1A C22A 108.2(13) . . ?
C24A Si1A C23A 111.5(12) . . ?
C22A Si1A C23A 108.3(11) . . ?
C24A Si1A Si9 109.5(11) . . ?
C22A Si1A Si9 109.1(14) . . ?
C23A Si1A Si9 110.2(7) . . ?
C25A Si2A C26A 110.4(10) . . ?
C25A Si2A C27A 109.9(10) . . ?
C26A Si2A C27A 106.0(10) . . ?
C25A Si2A Si9 109.3(7) . . ?
C26A Si2A Si9 109.4(7) . . ?
C27A Si2A Si9 111.9(7) . . ?
Si0A C19A H19D 109.5 . . ?
Si0A C19A H19E 109.5 . . ?
H19D C19A H19E 109.5 . . ?
Si0A C19A H19F 109.5 . . ?
H19D C19A H19F 109.5 . . ?
H19E C19A H19F 109.5 . . ?
Si0A C20A H20D 109.5 . . ?
Si0A C20A H20E 109.5 . . ?
H20D C20A H20E 109.5 . . ?
Si0A C20A H20F 109.5 . . ?
H20D C20A H20F 109.5 . . ?
H20E C20A H20F 109.5 . . ?
Si0A C21A H21D 109.5 . . ?
Si0A C21A H21E 109.5 . . ?
H21D C21A H21E 109.5 . . ?
Si0A C21A H21F 109.5 . . ?
H21D C21A H21F 109.5 . . ?
H21E C21A H21F 109.5 . . ?
Si1A C22A H22D 109.5 . . ?
Si1A C22A H22E 109.5 . . ?
H22D C22A H22E 109.5 . . ?
Si1A C22A H22F 109.5 . . ?
H22D C22A H22F 109.5 . . ?
H22E C22A H22F 109.5 . . ?
Si1A C23A H23D 109.5 . . ?
Si1A C23A H23E 109.5 . . ?
H23D C23A H23E 109.5 . . ?
Si1A C23A H23F 109.5 . . ?
H23D C23A H23F 109.5 . . ?
H23E C23A H23F 109.5 . . ?
Si1A C24A H24D 109.5 . . ?
Si1A C24A H24E 109.5 . . ?
H24D C24A H24E 109.5 . . ?
Si1A C24A H24F 109.5 . . ?
H24D C24A H24F 109.5 . . ?
H24E C24A H24F 109.5 . . ?
Si2A C25A H25D 109.5 . . ?
Si2A C25A H25E 109.5 . . ?
H25D C25A H25E 109.5 . . ?
Si2A C25A H25F 109.5 . . ?
H25D C25A H25F 109.5 . . ?
H25E C25A H25F 109.5 . . ?
Si2A C26A H26D 109.5 . . ?
Si2A C26A H26E 109.5 . . ?
H26D C26A H26E 109.5 . . ?
Si2A C26A H26F 109.5 . . ?
H26D C26A H26F 109.5 . . ?
H26E C26A H26F 109.5 . . ?
Si2A C27A H27D 109.5 . . ?
Si2A C27A H27E 109.5 . . ?
H27D C27A H27E 109.5 . . ?
Si2A C27A H27F 109.5 . . ?
H27D C27A H27F 109.5 . . ?
H27E C27A H27F 109.5 . . ?
C117 B1 C101 111.5(5) . . ?
C117 B1 C109 106.8(5) . . ?
C101 B1 C109 113.3(6) . . ?
C117 B1 C125 110.7(6) . . ?
C101 B1 C125 103.2(5) . . ?
C109 B1 C125 111.5(5) . . ?
C102 C101 C106 115.5(7) . . ?
C102 C101 B1 121.2(6) . . ?
C106 C101 B1 122.6(7) . . ?
C103 C102 C101 122.8(7) . . ?
C103 C102 H102 118.6 . . ?
C101 C102 H102 118.6 . . ?
C104 C103 C102 120.6(8) . . ?
C104 C103 C107 117.4(8) . . ?
C102 C103 C107 122.0(8) . . ?
C105 C104 C103 117.8(8) . . ?
C105 C104 H104 121.1 . . ?
C103 C104 H104 121.1 . . ?
C104 C105 C106 121.5(7) . . ?
C104 C105 C108 120.2(9) . . ?
C106 C105 C108 118.2(9) . . ?
C101 C106 C105 121.7(8) . . ?
C101 C106 H106 119.2 . . ?
C105 C106 H106 119.2 . . ?
F101 C107 F103 108.9(10) . . ?
F101 C107 F102 105.4(11) . . ?
F103 C107 F102 99.8(9) . . ?
F101 C107 C103 115.1(8) . . ?
F103 C107 C103 113.7(11) . . ?
F102 C107 C103 112.6(8) . . ?
F104 C108 F106 106.2(10) . . ?
F104 C108 F105 104.9(12) . . ?
F106 C108 F105 106.5(9) . . ?
F104 C108 C105 111.6(9) . . ?
F106 C108 C105 112.8(11) . . ?
F105 C108 C105 114.1(8) . . ?
C110 C109 C114 115.1(6) . . ?
C110 C109 B1 121.1(6) . . ?
C114 C109 B1 123.6(6) . . ?
C111 C110 C109 123.0(7) . . ?
C111 C110 H110 118.5 . . ?
C109 C110 H110 118.5 . . ?
C110 C111 C112 120.8(7) . . ?
C110 C111 C115 120.5(7) . . ?
C112 C111 C115 118.6(6) . . ?
C113 C112 C111 117.8(6) . . ?
C113 C112 H112 121.1 . . ?
C111 C112 H112 121.1 . . ?
C112 C113 C114 121.6(7) . . ?
C112 C113 C116 118.9(7) . . ?
C114 C113 C116 119.3(7) . . ?
C113 C114 C109 121.7(6) . . ?
C113 C114 H114 119.1 . . ?
C109 C114 H114 119.1 . . ?
F109 C115 F108 106.2(6) . . ?
F109 C115 F107 107.1(8) . . ?
F108 C115 F107 105.8(7) . . ?
F109 C115 C111 113.3(6) . . ?
F108 C115 C111 111.3(8) . . ?
F107 C115 C111 112.7(7) . . ?
F112 C116 F111 108.0(7) . . ?
F112 C116 F110 104.8(7) . . ?
F111 C116 F110 105.0(7) . . ?
F112 C116 C113 113.3(7) . . ?
F111 C116 C113 114.4(7) . . ?
F110 C116 C113 110.5(6) . . ?
C122 C117 C118 116.0(7) . . ?
C122 C117 B1 122.3(6) . . ?
C118 C117 B1 121.7(6) . . ?
C119 C118 C117 122.7(7) . . ?
C119 C118 H118 118.6 . . ?
C117 C118 H118 118.6 . . ?
C120 C119 C118 120.5(7) . . ?
C120 C119 C123 119.7(8) . . ?
C118 C119 C123 119.8(8) . . ?
C119 C120 C121 119.2(7) . . ?
C119 C120 H120 120.4 . . ?
C121 C120 H120 120.4 . . ?
C122 C121 C120 119.3(8) . . ?
C122 C121 C124 121.5(8) . . ?
C120 C121 C124 119.2(8) . . ?
C121 C122 C117 122.2(7) . . ?
C121 C122 H122 118.9 . . ?
C117 C122 H122 118.9 . . ?
F114 C123 F115 109.2(10) . . ?
F114 C123 F113 107.3(11) . . ?
F115 C123 F113 102.4(8) . . ?
F114 C123 C119 114.0(8) . . ?
F115 C123 C119 113.2(9) . . ?
F113 C123 C119 109.9(8) . . ?
F116 C124 F118 109.9(10) . . ?
F116 C124 F117 106.0(9) . . ?
F118 C124 F117 104.4(10) . . ?
F116 C124 C121 112.5(11) . . ?
F118 C124 C121 111.0(8) . . ?
F117 C124 C121 112.4(9) . . ?
C130 C125 C126 115.3(7) . . ?
C130 C125 B1 125.8(6) . . ?
C126 C125 B1 118.6(6) . . ?
C127 C126 C125 122.5(7) . . ?
C127 C126 H126 118.7 . . ?
C125 C126 H126 118.7 . . ?
C128 C127 C126 120.4(8) . . ?
C128 C127 C132 120.3(8) . . ?
C126 C127 C132 119.2(8) . . ?
C129 C128 C127 118.8(7) . . ?
C129 C128 H128 120.6 . . ?
C127 C128 H128 120.6 . . ?
C128 C129 C130 120.5(7) . . ?
C128 C129 C131 119.2(7) . . ?
C130 C129 C131 120.3(7) . . ?
C125 C130 C129 122.4(7) . . ?
C125 C130 H130 118.8 . . ?
C129 C130 H130 118.8 . . ?
F120 C131 F119 109.4(11) . . ?
F120 C131 F121 104.1(10) . . ?
F119 C131 F121 102.8(9) . . ?
F120 C131 C129 114.2(9) . . ?
F119 C131 C129 114.2(8) . . ?
F121 C131 C129 111.1(10) . . ?
C1S O1S C3S 104.1(18) . . ?
C1S C2S H2S1 109.5 . . ?
C1S C2S H2S2 109.5 . . ?
H2S1 C2S H2S2 109.5 . . ?
C1S C2S H2S3 109.5 . . ?
H2S1 C2S H2S3 109.5 . . ?
H2S2 C2S H2S3 109.5 . . ?
O1S C1S C2S 111.4(17) . . ?
O1S C1S H1S1 109.3 . . ?
C2S C1S H1S1 109.3 . . ?
O1S C1S H1S2 109.3 . . ?
C2S C1S H1S2 109.3 . . ?
H1S1 C1S H1S2 108.0 . . ?
C3S C4S H4S1 109.5 . . ?
C3S C4S H4S2 109.5 . . ?
H4S1 C4S H4S2 109.5 . . ?
C3S C4S H4S3 109.5 . . ?
H4S1 C4S H4S3 109.5 . . ?
H4S2 C4S H4S3 109.5 . . ?
C4S C3S O1S 84(3) . . ?
C4S C3S H3S1 114.7 . . ?
O1S C3S H3S1 114.7 . . ?
C4S C3S H3S2 114.7 . . ?
O1S C3S H3S2 114.7 . . ?
H3S1 C3S H3S2 111.7 . . ?
F122 C132 F124 110.4(13) . . ?
F122 C132 F123 104.8(12) . . ?
F124 C132 F123 99.5(10) . . ?
F122 C132 C127 115.4(9) . . ?
F124 C132 C127 114.1(10) . . ?
F123 C132 C127 111.0(12) . . ?

loop_
_geom_bond_atom_site_label_1
_geom_bond_atom_site_label_2
_geom_bond_distance
_geom_bond_site_symmetry_2
_geom_bond_publ_flag
Rh1 Ge4 2.3786(13) . ?
Rh1 Ge3 2.400(2) . ?
Rh1 Ge9 2.4049(14) . ?
Rh1 Ge7 2.674(3) . ?
Rh1 W1 2.7978(17) . ?
Rh1 H1 2.01(2) . ?
Rh1 H2 2.00(2) . ?
Rh1 H3 1.55(2) . ?
Ge1 Ge4 2.391(2) . ?
Ge1 Si1 2.422(2) . ?
Ge1 Ge3 2.513(2) . ?
Ge1 Ge2 2.596(3) . ?
Ge1 Ge5 2.625(3) . ?
Ge2 Ge7 2.629(3) . ?
Ge2 Ge5 2.672(3) . ?
Ge2 Ge6 2.682(3) . ?
Ge3 Ge7 2.555(3) . ?
Ge4 Ge8 2.453(3) . ?
Ge5 Ge8 2.605(3) . ?
Ge5 Ge6 2.687(3) . ?
Ge6 Ge8 2.579(3) . ?
Ge6 Ge7 2.633(3) . ?
Ge7 Si5 2.366(3) . ?
Ge7 Ge9 2.558(3) . ?
Ge8 Si9 2.379(4) . ?
Ge8 Ge9 2.498(3) . ?
W1 C34 2.236(11) . ?
W1 C33 2.252(14) . ?
W1 C35 2.258(11) . ?
W1 C30 2.281(12) . ?
W1 C29 2.288(11) . ?
W1 C36 2.305(11) . ?
W1 C37 2.312(12) . ?
W1 C32 2.320(11) . ?
W1 C31 2.325(12) . ?
W1 C28 2.345(11) . ?
W1 H1 1.78(2) . ?
W1 H2 1.78(2) . ?
C28 C29 1.395(18) . ?
C28 C32 1.402(15) . ?
C28 H28 0.9500 . ?
C29 C30 1.412(16) . ?
C29 H29 0.9500 . ?
C30 C31 1.395(17) . ?
C30 H30 0.9500 . ?
C31 C32 1.388(19) . ?
C31 H31 0.9500 . ?
C32 H32 0.9500 . ?
C33 C34 1.41(2) . ?
C33 C37 1.45(2) . ?
C33 H33 0.9500 . ?
C34 C35 1.38(2) . ?
C34 H34 0.9500 . ?
C35 C36 1.381(19) . ?
C35 H35 0.9500 . ?
C36 C37 1.34(2) . ?
C36 H36 0.9500 . ?
C37 H37 0.9500 . ?
Rh1A Ge4A 2.373(5) . ?
Rh1A Ge9A 2.412(7) . ?
Rh1A Ge3A 2.452(11) . ?
Rh1A W1A 2.749(7) . ?
Rh1A Ge1A 2.999(8) . ?
Ge1A Si1 2.202(9) . ?
Ge1A Ge2A 2.549(13) . ?
Ge1A Ge3A 2.581(11) . ?
Ge1A Ge5A 2.621(13) . ?
Ge1A Ge4A 2.759(10) . ?
Ge2A Ge7A 2.621(13) . ?
Ge2A Ge5A 2.665(14) . ?
Ge2A Ge6A 2.699(14) . ?
Ge3A Ge7A 2.517(12) . ?
Ge4A Ge8A 2.490(12) . ?
Ge5A Ge8A 2.630(14) . ?
Ge5A Ge6A 2.686(14) . ?
Ge6A Ge8A 2.543(13) . ?
Ge6A Ge7A 2.616(13) . ?
Ge7A Ge9A 2.425(12) . ?
Ge7A Si5 2.458(11) . ?
Ge8A Si9 2.363(12) . ?
Ge8A Ge9A 2.435(12) . ?
W1A C34A 2.234(18) . ?
W1A C35A 2.235(18) . ?
W1A C30A 2.267(18) . ?
W1A C33A 2.27(2) . ?
W1A C36A 2.285(18) . ?
W1A C29A 2.298(17) . ?
W1A C37A 2.315(18) . ?
W1A C31A 2.330(17) . ?
W1A C32A 2.348(17) . ?
W1A C28A 2.376(18) . ?
C28A C29A 1.39(2) . ?
C28A C32A 1.40(2) . ?
C28A H28A 0.9500 . ?
C29A C30A 1.42(2) . ?
C29A H29A 0.9500 . ?
C30A C31A 1.40(2) . ?
C30A H30A 0.9500 . ?
C31A C32A 1.39(3) . ?
C31A H31A 0.9500 . ?
C32A H32A 0.9500 . ?
C33A C34A 1.42(3) . ?
C33A C37A 1.45(3) . ?
C33A H33A 0.9500 . ?
C34A C35A 1.39(3) . ?
C34A H34A 0.9500 . ?
C35A C36A 1.39(3) . ?
C35A H35A 0.9500 . ?
C36A C37A 1.33(3) . ?
C36A H36A 0.9500 . ?
C37A H37A 0.9500 . ?
Si1 Si2 2.347(3) . ?
Si1 Si3 2.352(3) . ?
Si1 Si4 2.369(3) . ?
Si2 C2 1.862(10) . ?
Si2 C1 1.880(9) . ?
Si2 C3 1.882(12) . ?
Si3 C6 1.848(10) . ?
Si3 C4 1.861(9) . ?
Si3 C5 1.894(11) . ?
Si4 C9 1.844(10) . ?
Si4 C7 1.854(11) . ?
Si4 C8 1.860(10) . ?
C1 H1A 0.9800 . ?
C1 H1B 0.9800 . ?
C1 H1C 0.9800 . ?
C2 H2A 0.9800 . ?
C2 H2B 0.9800 . ?
C2 H2C 0.9800 . ?
C3 H3A 0.9800 . ?
C3 H3B 0.9800 . ?
C3 H3C 0.9800 . ?
C4 H4A 0.9800 . ?
C4 H4B 0.9800 . ?
C4 H4C 0.9800 . ?
C5 H5A 0.9800 . ?
C5 H5B 0.9800 . ?
C5 H5C 0.9800 . ?
C6 H6A 0.9800 . ?
C6 H6B 0.9800 . ?
C6 H6C 0.9800 . ?
C7 H7A 0.9800 . ?
C7 H7B 0.9800 . ?
C7 H7C 0.9800 . ?
C8 H8A 0.9800 . ?
C8 H8B 0.9800 . ?
C8 H8C 0.9800 . ?
C9 H9A 0.9800 . ?
C9 H9B 0.9800 . ?
C9 H9C 0.9800 . ?
Si5 Si8 2.346(3) . ?
Si5 Si6 2.357(3) . ?
Si5 Si7 2.358(3) . ?
Si6 C10 1.863(9) . ?
Si6 C12 1.865(10) . ?
Si6 C11 1.878(10) . ?
Si7 C15 1.864(10) . ?
Si7 C13 1.870(9) . ?
Si7 C14 1.890(10) . ?
Si8 C18 1.869(10) . ?
Si8 C16 1.870(10) . ?
Si8 C17 1.884(10) . ?
C10 H10A 0.9800 . ?
C10 H10B 0.9800 . ?
C10 H10C 0.9800 . ?
C11 H11A 0.9800 . ?
C11 H11B 0.9800 . ?
C11 H11C 0.9800 . ?
C12 H12A 0.9800 . ?
C12 H12B 0.9800 . ?
C12 H12C 0.9800 . ?
C13 H13A 0.9800 . ?
C13 H13B 0.9800 . ?
C13 H13C 0.9800 . ?
C14 H14A 0.9800 . ?
C14 H14B 0.9800 . ?
C14 H14C 0.9800 . ?
C15 H15A 0.9800 . ?
C15 H15B 0.9800 . ?
C15 H15C 0.9800 . ?
C16 H16A 0.9800 . ?
C16 H16B 0.9800 . ?
C16 H16C 0.9800 . ?
C17 H17A 0.9800 . ?
C17 H17B 0.9800 . ?
C17 H17C 0.9800 . ?
C18 H18A 0.9800 . ?
C18 H18B 0.9800 . ?
C18 H18C 0.9800 . ?
Si9 Si12 2.195(7) . ?
Si9 Si0A 2.263(6) . ?
Si9 Si1A 2.361(5) . ?
Si9 Si11 2.376(7) . ?
Si9 Si2A 2.440(5) . ?
Si9 Si10 2.445(8) . ?
Si10 C21 1.856(17) . ?
Si10 C20 1.870(18) . ?
Si10 C19 1.875(18) . ?
Si11 C24 1.833(18) . ?
Si11 C22 1.876(16) . ?
Si11 C23 1.883(18) . ?
Si12 C27 1.855(17) . ?
Si12 C25 1.859(16) . ?
Si12 C26 1.863(18) . ?
C19 H19A 0.9800 . ?
C19 H19B 0.9800 . ?
C19 H19C 0.9800 . ?
C20 H20A 0.9800 . ?
C20 H20B 0.9800 . ?
C20 H20C 0.9800 . ?
C21 H21A 0.9800 . ?
C21 H21B 0.9800 . ?
C21 H21C 0.9800 . ?
C22 H22A 0.9800 . ?
C22 H22B 0.9800 . ?
C22 H22C 0.9800 . ?
C23 H23A 0.9800 . ?
C23 H23B 0.9800 . ?
C23 H23C 0.9800 . ?
C24 H24A 0.9800 . ?
C24 H24B 0.9800 . ?
C24 H24C 0.9800 . ?
C25 H25A 0.9800 . ?
C25 H25B 0.9800 . ?
C25 H25C 0.9800 . ?
C26 H26A 0.9800 . ?
C26 H26B 0.9800 . ?
C26 H26C 0.9800 . ?
C27 H27A 0.9800 . ?
C27 H27B 0.9800 . ?
C27 H27C 0.9800 . ?
Si0A C21A 1.859(17) . ?
Si0A C20A 1.876(17) . ?
Si0A C19A 1.884(14) . ?
Si1A C24A 1.844(17) . ?
Si1A C22A 1.875(16) . ?
Si1A C23A 1.885(15) . ?
Si2A C25A 1.858(14) . ?
Si2A C26A 1.861(15) . ?
Si2A C27A 1.870(15) . ?
C19A H19D 0.9800 . ?
C19A H19E 0.9800 . ?
C19A H19F 0.9800 . ?
C20A H20D 0.9800 . ?
C20A H20E 0.9800 . ?
C20A H20F 0.9800 . ?
C21A H21D 0.9800 . ?
C21A H21E 0.9800 . ?
C21A H21F 0.9800 . ?
C22A H22D 0.9800 . ?
C22A H22E 0.9800 . ?
C22A H22F 0.9800 . ?
C23A H23D 0.9800 . ?
C23A H23E 0.9800 . ?
C23A H23F 0.9800 . ?
C24A H24D 0.9800 . ?
C24A H24E 0.9800 . ?
C24A H24F 0.9800 . ?
C25A H25D 0.9800 . ?
C25A H25E 0.9800 . ?
C25A H25F 0.9800 . ?
C26A H26D 0.9800 . ?
C26A H26E 0.9800 . ?
C26A H26F 0.9800 . ?
C27A H27D 0.9800 . ?
C27A H27E 0.9800 . ?
C27A H27F 0.9800 . ?
B1 C117 1.631(10) . ?
B1 C101 1.631(10) . ?
B1 C109 1.645(9) . ?
B1 C125 1.651(9) . ?
C101 C102 1.391(11) . ?
C101 C106 1.390(10) . ?
C102 C103 1.388(11) . ?
C102 H102 0.9500 . ?
C103 C104 1.385(12) . ?
C103 C107 1.492(14) . ?
C104 C105 1.361(14) . ?
C104 H104 0.9500 . ?
C105 C106 1.406(12) . ?
C105 C108 1.502(12) . ?
C106 H106 0.9500 . ?
C107 F101 1.271(13) . ?
C107 F103 1.314(14) . ?
C107 F102 1.365(14) . ?
C108 F104 1.306(15) . ?
C108 F106 1.310(15) . ?
C108 F105 1.311(14) . ?
C109 C110 1.402(10) . ?
C109 C114 1.408(10) . ?
C110 C111 1.380(10) . ?
C110 H110 0.9500 . ?
C111 C112 1.394(12) . ?
C111 C115 1.502(10) . ?
C112 C113 1.371(11) . ?
C112 H112 0.9500 . ?
C113 C114 1.397(10) . ?
C113 C116 1.503(11) . ?
C114 H114 0.9500 . ?
C115 F109 1.329(9) . ?
C115 F108 1.336(10) . ?
C115 F107 1.340(12) . ?
C116 F112 1.322(10) . ?
C116 F111 1.323(10) . ?
C116 F110 1.352(10) . ?
C117 C122 1.409(11) . ?
C117 C118 1.413(10) . ?
C118 C119 1.380(11) . ?
C118 H118 0.9500 . ?
C119 C120 1.376(13) . ?
C119 C123 1.487(12) . ?
C120 C121 1.424(12) . ?
C120 H120 0.9500 . ?
C121 C122 1.395(12) . ?
C121 C124 1.501(15) . ?
C122 H122 0.9500 . ?
C123 F114 1.259(14) . ?
C123 F115 1.318(12) . ?
C123 F113 1.350(13) . ?
C124 F116 1.286(14) . ?
C124 F118 1.326(13) . ?
C124 F117 1.353(14) . ?
C125 C130 1.391(10) . ?
C125 C126 1.404(11) . ?
C126 C127 1.391(12) . ?
C126 H126 0.9500 . ?
C127 C128 1.388(12) . ?
C127 C132 1.484(14) . ?
C128 C129 1.365(12) . ?
C128 H128 0.9500 . ?
C129 C130 1.413(11) . ?
C129 C131 1.499(12) . ?
C130 H130 0.9500 . ?
C131 F120 1.268(15) . ?
C131 F119 1.302(12) . ?
C131 F121 1.363(14) . ?
F122 C132 1.282(12) . ?
F123 C132 1.354(18) . ?
F124 C132 1.286(17) . ?
O1S C1S 1.25(3) . ?
O1S C3S 1.74(4) . ?
C2S C1S 1.53(3) . ?
C2S H2S1 0.9800 . ?
C2S H2S2 0.9800 . ?
C2S H2S3 0.9800 . ?
C1S H1S1 0.9900 . ?
C1S H1S2 0.9900 . ?
C4S C3S 1.514(19) . ?
C4S H4S1 0.9800 . ?
C4S H4S2 0.9800 . ?
C4S H4S3 0.9800 . ?
C3S H3S1 0.9900 . ?
C3S H3S2 0.9900 . ?
